data_1558001
loop_
_publ_author_name
'Coletta, Marco'
'Palacios, Maria A.'
'Brechin, Euan K.'
'Dalgarno, Scott J.'

_publ_section_title
;
 A Brucite-Like Mixed-Valent Cluster Capped by
 [MnIIIp-tBu-calix[4]arene]&#x2212; Moieties
;
_journal_issue 2
_journal_name_full Chemistry
_journal_page_first 253
_journal_page_last 261
_journal_paper_doi 10.3390/chemistry2020016
_journal_volume 2
_journal_year 2020
_chemical_formula_moiety 'C200 H264 Cl2 Mn12 N8 O40, 2(C2 H3 N)'
_chemical_formula_sum 'C204 H288 Cl2 Mn12 N10 O40'
_chemical_formula_weight 4250.61
_space_group_crystal_system triclinic
_space_group_IT_number 2
_space_group_name_Hall '-P 1'
_space_group_name_H-M_alt 'P -1'
_atom_sites_solution_hydrogens geom
_atom_sites_solution_primary direct
_audit_creation_date 2020-03-26
_audit_creation_method
;
Olex2 1.3
(compiled 2020.01.31 svn.r88ba2a32 for OlexSys, GUI svn.r6032)
;
_cell_angle_alpha 110.119(15)
_cell_angle_beta 104.06(2)
_cell_angle_gamma 90.752(15)
_cell_formula_units_Z 1
_cell_length_a 16.144(16)
_cell_length_b 19.437(19)
_cell_length_c 22.33(2)
_cell_measurement_reflns_used 2634
_cell_measurement_temperature 100(2)
_cell_measurement_theta_max 21.48
_cell_measurement_theta_min 1.735
_cell_volume 6346(11)
_computing_cell_refinement 'SAINT (Bruker, 1998)'
_computing_data_collection 'Apex II'
_computing_data_reduction 'SAINT (Bruker, 1998)'
_computing_molecular_graphics 'Olex2 1.3 (Dolomanov et al., 2009)'
_computing_publication_material 'Olex2 1.3 (Dolomanov et al., 2009)'
_computing_structure_refinement 'SHELXL 2014/7 (Sheldrick, 2015)'
_computing_structure_solution 'SHELXS-1997  (Sheldrick, 2008)'
_diffrn_ambient_temperature 100(2)
_diffrn_measured_fraction_theta_full 0.998
_diffrn_measured_fraction_theta_max 0.997
_diffrn_measurement_device_type 'Bruker X8 Apex II CCD Diffractometer'
_diffrn_measurement_method '\f and \w scans'
_diffrn_radiation_monochromator graphite
_diffrn_radiation_source 'fine-focus sealed tube'
_diffrn_radiation_type MoK\a
_diffrn_radiation_wavelength 0.71073
_diffrn_reflns_av_R_equivalents 0.0328
_diffrn_reflns_av_unetI/netI 0.0396
_diffrn_reflns_Laue_measured_fraction_full 0.998
_diffrn_reflns_Laue_measured_fraction_max 0.997
_diffrn_reflns_limit_h_max 20
_diffrn_reflns_limit_h_min -20
_diffrn_reflns_limit_k_max 24
_diffrn_reflns_limit_k_min -24
_diffrn_reflns_limit_l_max 27
_diffrn_reflns_limit_l_min -27
_diffrn_reflns_number 98657
_diffrn_reflns_point_group_measured_fraction_full 0.998
_diffrn_reflns_point_group_measured_fraction_max 0.997
_diffrn_reflns_theta_full 25.242
_diffrn_reflns_theta_max 26.372
_diffrn_reflns_theta_min 1.671
_exptl_absorpt_coefficient_mu 0.656
_exptl_absorpt_correction_T_max 0.843
_exptl_absorpt_correction_T_min 0.815
_exptl_absorpt_correction_type multi-scan
_exptl_absorpt_process_details Bruker-SADABS
_exptl_crystal_colour purple
_exptl_crystal_density_diffrn 1.112
_exptl_crystal_description block
_exptl_crystal_F_000 2236
_exptl_crystal_size_max 0.4
_exptl_crystal_size_mid 0.35
_exptl_crystal_size_min 0.3
_refine_diff_density_max 1.835
_refine_diff_density_min -1.452
_refine_diff_density_rms 0.093
_refine_ls_extinction_method none
_refine_ls_goodness_of_fit_ref 1.092
_refine_ls_hydrogen_treatment constr
_refine_ls_matrix_type full
_refine_ls_number_parameters 1188
_refine_ls_number_reflns 25871
_refine_ls_number_restraints 48
_refine_ls_restrained_S_all 1.097
_refine_ls_R_factor_all 0.0719
_refine_ls_R_factor_gt 0.0564
_refine_ls_shift/su_max 0.001
_refine_ls_shift/su_mean 0.000
_refine_ls_structure_factor_coef Fsqd
_refine_ls_weighting_details 'w=1/[\s^2^(Fo^2^)+(0.1183P)^2^] where P=(Fo^2^+2Fc^2^)/3'
_refine_ls_weighting_scheme calc
_refine_ls_wR_factor_gt 0.1696
_refine_ls_wR_factor_ref 0.1810
_reflns_Friedel_coverage 0.000
_reflns_number_gt 19129
_reflns_number_total 25871
_reflns_threshold_expression 'I > 2\s(I)'
_cod_data_source_file chemistry-773453-supplementary.cif
_cod_data_source_block Mn12
_cod_depositor_comments 'Adding full bibliography for 1558001.cif.'
_cod_original_cell_volume 6347(11)
_cod_database_code 1558001
_shelx_shelxl_version_number 2014/7
_shelx_space_group_comment
;
The symmetry employed for this shelxl refinement is uniquely defined
by the following loop, which should always be used as a source of
symmetry information in preference to the above space-group names.
They are only intended as comments.
;
_shelx_estimated_absorpt_t_max 0.828
_shelx_estimated_absorpt_t_min 0.779
_exptl_absorpt_special_details
;
 Data were corrected for decay and absorption using the program SADABS
 based on the method of R.H. Blessing (Acta Cryst. A51, 33-38, 1995).
;
_olex2_refinement_description
;
1. Fixed Uiso
 At 1.2 times of:
  All C(H) groups, All C(H,H) groups
 At 1.5 times of:
  All C(H,H,H) groups
2. Shared sites
{C120, C12A}
3. Restrained distances
 C121-C120
 1.45 with sigma of 0.02
 C12B-C12A
 1.45 with sigma of 0.02
 C121-N4
 1.15 with sigma of 0.02
 C12B-N4A
 1.15 with sigma of 0.02
 C71-C94
 1.54 with sigma of 0.02
 C71-C94A
 1.54 with sigma of 0.02
 C94-C98
 1.54 with sigma of 0.02
 C94-C100
 1.54 with sigma of 0.02
 C94-C96
 1.54 with sigma of 0.02
 C95-C94A
 1.54 with sigma of 0.02
 C99-C94A
 1.54 with sigma of 0.02
 C97-C94A
 1.54 with sigma of 0.02
 C76-C82
 1.54 with sigma of 0.02
 C76-C80
 1.54 with sigma of 0.02
 C76-C78
 1.54 with sigma of 0.02
 C76-C77
 1.54 with sigma of 0.02
 C76-C81
 1.54 with sigma of 0.02
 C76-C79
 1.54 with sigma of 0.02
 C87-C91
 1.54 with sigma of 0.02
 C87-C93
 1.54 with sigma of 0.02
 C87-C89
 1.54 with sigma of 0.02
 C87-C92
 1.54 with sigma of 0.02
 C87-C90
 1.54 with sigma of 0.02
 C87-C88
 1.54 with sigma of 0.02
 C34-C36
 2.54 with sigma of 0.02
 C38-C36
 2.54 with sigma of 0.02
 C34-C38
 2.54 with sigma of 0.02
 C35-C37
 2.54 with sigma of 0.02
 C39-C37
 2.54 with sigma of 0.02
 C35-C39
 2.54 with sigma of 0.02
 C77-C79
 2.54 with sigma of 0.02
 C81-C79
 2.54 with sigma of 0.02
 C77-C81
 2.54 with sigma of 0.02
 C78-C80
 2.54 with sigma of 0.02
 C82-C80
 2.54 with sigma of 0.02
 C78-C82
 2.54 with sigma of 0.02
 C88-C90
 2.54 with sigma of 0.02
 C92-C90
 2.54 with sigma of 0.02
 C88-C92
 2.54 with sigma of 0.02
 C89-C91
 2.54 with sigma of 0.02
 C93-C91
 2.54 with sigma of 0.02
 C89-C93
 2.54 with sigma of 0.02
 C95-C97
 2.54 with sigma of 0.02
 C99-C97
 2.54 with sigma of 0.02
 C95-C99
 2.54 with sigma of 0.02
 C96-C98
 2.54 with sigma of 0.02
 C100-C98
 2.54 with sigma of 0.02
 C96-C100
 2.54 with sigma of 0.02
4. Uiso/Uaniso restraints and constraints
Uanis(C33) = Uanis(C34) = Uanis(C35) = Uanis(C36) = Uanis(C37) = Uanis(C38) =
Uanis(C39)
Uanis(C76) = Uanis(C77) = Uanis(C78) = Uanis(C79) = Uanis(C80) = Uanis(C81) =
Uanis(C82)
Uanis(C87) = Uanis(C88) = Uanis(C89) = Uanis(C90) = Uanis(C91) = Uanis(C92) =
Uanis(C93)
Uanis(C94) = Uanis(C94A) = Uanis(C95) = Uanis(C96) = Uanis(C97) = Uanis(C98) =
Uanis(C99) = Uanis(C100)
Uanis(C120) = Uanis(C12A) = Uanis(C121) = Uanis(C12B) = Uanis(N4) = Uanis(N4A)
5. Others
 Fixed Sof: C35(0.5) H35A(0.5) H35B(0.5) H35C(0.5) C37(0.5) H37A(0.5)
 H37B(0.5) H37C(0.5) C39(0.5) H39A(0.5) H39B(0.5) H39C(0.5) C78(0.5) H78A(0.5)
 H78B(0.5) H78C(0.5) C80(0.5) H80A(0.5) H80B(0.5) H80C(0.5) C82(0.5) H82A(0.5)
 H82B(0.5) H82C(0.5) C89(0.5) H89A(0.5) H89B(0.5) H89C(0.5) C91(0.5) H91A(0.5)
 H91B(0.5) H91C(0.5) C93(0.5) H93A(0.5) H93B(0.5) H93C(0.5) C94(0.75) C96(0.75)
 H96A(0.75) H96B(0.75) H96C(0.75) C98(0.75) H98A(0.75) H98B(0.75) H98C(0.75)
 C100(0.75) H10A(0.75) H10B(0.75) H10C(0.75) C34(0.5) H34A(0.5) H34B(0.5)
 H34C(0.5) C36(0.5) H36A(0.5) H36B(0.5) H36C(0.5) C38(0.5) H38A(0.5) H38B(0.5)
 H38C(0.5) C77(0.5) H77A(0.5) H77B(0.5) H77C(0.5) C79(0.5) H79A(0.5) H79B(0.5)
 H79C(0.5) C81(0.5) H81A(0.5) H81B(0.5) H81C(0.5) C88(0.5) H88A(0.5) H88B(0.5)
 H88C(0.5) C90(0.5) H90A(0.5) H90B(0.5) H90C(0.5) C92(0.5) H92A(0.5) H92B(0.5)
 H92C(0.5) C94A(0.25) C95(0.25) H95A(0.25) H95B(0.25) H95C(0.25) C97(0.25)
 H97A(0.25) H97B(0.25) H97C(0.25) C99(0.25) H99A(0.25) H99B(0.25) H99C(0.25)
 N4(0.75) C120(0.75) H12G(0.75) H12H(0.75) H12I(0.75) C121(0.75) N4A(0.25)
 C12A(0.25) H12J(0.25) H12K(0.25) H12L(0.25) C12B(0.25)
6.a Secondary CH2 refined with riding coordinates:
 C7(H7A,H7B), C14(H14A,H14B), C21(H21A,H21B), C28(H28A,H28B), C54(H54A,H54B),
 C61(H61A,H61B), C68(H68A,H68B), C75(H75A,H75B)
6.b Me refined with riding coordinates:
 C35(H35A,H35B,H35C), C37(H37A,H37B,H37C), C39(H39A,H39B,H39C), C78(H78A,H78B,
 H78C), C80(H80A,H80B,H80C), C82(H82A,H82B,H82C), C89(H89A,H89B,H89C), C91(H91A,
 H91B,H91C), C93(H93A,H93B,H93C), C96(H96A,H96B,H96C), C98(H98A,H98B,H98C),
 C100(H10A,H10B,H10C), C34(H34A,H34B,H34C), C36(H36A,H36B,H36C), C38(H38A,H38B,
 H38C), C77(H77A,H77B,H77C), C79(H79A,H79B,H79C), C81(H81A,H81B,H81C), C88(H88A,
 H88B,H88C), C90(H90A,H90B,H90C), C92(H92A,H92B,H92C), C95(H95A,H95B,H95C),
 C97(H97A,H97B,H97C), C99(H99A,H99B,H99C), C123(H12A,H12B,H12C), C124(H12D,H12E,
 H12F)
6.c Aromatic/amide H refined with riding coordinates:
 C2(H2), C4(H4), C9(H9), C11(H11), C16(H16), C18(H18), C23(H23), C25(H25),
 C49(H49), C51(H51), C56(H56), C58(H58), C63(H63), C65(H65), C70(H70), C72(H72),
  C110(H110), C113(H113), C116(H116), C122(H122)
6.d Idealised Me refined as rotating group:
 C30(H30A,H30B,H30C), C31(H31A,H31B,H31C), C32(H32A,H32B,H32C), C41(H41A,H41B,
 H41C), C42(H42A,H42B,H42C), C43(H43A,H43B,H43C), C45(H45A,H45B,H45C), C46(H46A,
 H46B,H46C), C47(H47A,H47B,H47C), C84(H84A,H84B,H84C), C85(H85A,H85B,H85C),
 C86(H86A,H86B,H86C), C111(H11A,H11B,H11C), C112(H11D,H11E,H11F), C114(H11G,
 H11H,H11I), C115(H11J,H11K,H11L), C117(H11M,H11N,H11O), C118(H11P,H11Q,H11R),
 C120(H12G,H12H,H12I), C12A(H12J,H12K,H12L)
;
_olex2_submission_special_instructions 'No special instructions were received'

loop_
_space_group_symop_operation_xyz
'x, y, z'
'-x, -y, -z'

loop_
_atom_site_label
_atom_site_type_symbol
_atom_site_fract_x
_atom_site_fract_y
_atom_site_fract_z
_atom_site_U_iso_or_equiv
_atom_site_adp_type
_atom_site_occupancy
_atom_site_site_symmetry_order
_atom_site_calc_flag
_atom_site_refinement_flags_posn
_atom_site_refinement_flags_adp
_atom_site_refinement_flags_occupancy
_atom_site_disorder_assembly
_atom_site_disorder_group
Mn1 Mn 0.73213(3) 0.26752(2) 0.32160(2) 0.02321(11) Uani 1 1 d . . . . .
Mn2 Mn 0.90456(3) 0.37635(2) 0.39701(2) 0.02007(11) Uani 1 1 d . . . . .
Mn3 Mn 0.73031(3) 0.43692(2) 0.42887(2) 0.02260(11) Uani 1 1 d . . . . .
Mn4 Mn 0.92349(2) 0.53102(2) 0.50994(2) 0.01751(10) Uani 1 1 d . . . . .
Mn5 Mn 0.76383(3) 0.61173(3) 0.54476(2) 0.03073(12) Uani 1 1 d . . . . .
Mn6 Mn 0.97355(3) 0.39310(2) 0.58262(2) 0.02050(11) Uani 1 1 d . . . . .
Cl1 Cl 0.66413(5) 0.55029(4) 0.42869(4) 0.03472(18) Uani 1 1 d . . . . .
O1 O 0.66770(12) 0.35453(10) 0.33108(9) 0.0252(4) Uani 1 1 d . . . . .
O2 O 0.65256(12) 0.22465(11) 0.35114(9) 0.0270(4) Uani 1 1 d . . . . .
O3 O 0.80607(13) 0.19008(11) 0.32224(10) 0.0280(4) Uani 1 1 d . . . . .
O4 O 0.82052(12) 0.31624(10) 0.29831(8) 0.0232(4) Uani 1 1 d . . . . .
O5 O 0.86415(12) 0.33302(10) 0.53905(9) 0.0231(4) Uani 1 1 d . . . . .
O6 O 0.91883(12) 0.46855(10) 0.63691(8) 0.0225(4) Uani 1 1 d . . . . .
O7 O 1.08366(12) 0.44336(11) 0.63912(9) 0.0266(4) Uani 1 1 d . . . . .
O8 O 1.02912(13) 0.30964(10) 0.53780(9) 0.0279(4) Uani 1 1 d . . . . .
O9 O 0.80778(12) 0.34286(10) 0.42017(9) 0.0239(4) Uani 1 1 d . . . . .
O10 O 0.85046(12) 0.46500(10) 0.40571(8) 0.0205(4) Uani 1 1 d . . . . .
O11 O 0.95721(15) 0.28255(12) 0.39997(10) 0.0367(5) Uani 1 1 d . . . . .
O12 O 1.00408(12) 0.40914(10) 0.38010(9) 0.0226(4) Uani 1 1 d . . . . .
O13 O 0.97411(11) 0.44148(9) 0.50972(8) 0.0180(4) Uani 1 1 d . . . . .
O14 O 0.87273(12) 0.61845(10) 0.51033(9) 0.0233(4) Uani 1 1 d . . . . .
O15 O 0.81750(12) 0.50414(10) 0.52915(9) 0.0210(4) Uani 1 1 d . . . . .
O16 O 0.66990(18) 0.58653(16) 0.59012(13) 0.0556(7) Uani 1 1 d . . . . .
O17 O 0.64351(13) 0.39653(11) 0.47231(10) 0.0313(5) Uani 1 1 d . . . . .
O18 O 0.65586(14) 0.20889(12) 0.21497(10) 0.0332(5) Uani 1 1 d . . . . .
O19 O 0.85531(16) 0.65826(15) 0.64678(11) 0.0513(7) Uani 1 1 d . . . . .
N1 N 0.62726(19) 0.54920(17) 0.66263(16) 0.0456(7) Uani 1 1 d . . . . .
N2 N 0.57287(17) 0.29969(15) 0.48108(13) 0.0339(6) Uani 1 1 d . . . . .
N3 N 0.59417(17) 0.14531(15) 0.10579(13) 0.0368(6) Uani 1 1 d . . . . .
C1 C 0.62856(19) 0.37801(15) 0.22994(14) 0.0275(6) Uani 1 1 d . . . . .
C2 C 0.5662(2) 0.37173(17) 0.17258(14) 0.0326(7) Uani 1 1 d . . . . .
H2 H 0.5811 0.3912 0.1425 0.039 Uiso 1 1 calc R U . . .
C3 C 0.4822(2) 0.33806(17) 0.15684(15) 0.0331(7) Uani 1 1 d . . . . .
C4 C 0.4634(2) 0.31030(17) 0.20242(14) 0.0318(7) Uani 1 1 d . . . . .
H4 H 0.4076 0.2862 0.1930 0.038 Uiso 1 1 calc R U . . .
C5 C 0.52348(18) 0.31656(16) 0.26164(13) 0.0272(6) Uani 1 1 d . . . . .
C6 C 0.60635(18) 0.35057(15) 0.27547(13) 0.0249(6) Uani 1 1 d . . . . .
C7 C 0.49828(19) 0.28496(17) 0.30923(14) 0.0313(7) Uani 1 1 d . . . . .
H7A H 0.5358 0.3110 0.3543 0.038 Uiso 1 1 calc R U . . .
H7B H 0.4384 0.2943 0.3103 0.038 Uiso 1 1 calc R U . . .
C8 C 0.50522(18) 0.20290(17) 0.29057(14) 0.0289(6) Uani 1 1 d . . . . .
C9 C 0.4336(2) 0.15140(19) 0.25321(15) 0.0373(8) Uani 1 1 d . . . . .
H9 H 0.3793 0.1686 0.2418 0.045 Uiso 1 1 calc R U . . .
C10 C 0.4392(2) 0.07578(19) 0.23230(16) 0.0387(8) Uani 1 1 d . . . . .
C11 C 0.5192(2) 0.05261(18) 0.25078(15) 0.0367(8) Uani 1 1 d . . . . .
H11 H 0.5242 0.0012 0.2372 0.044 Uiso 1 1 calc R U . . .
C12 C 0.59208(19) 0.10083(17) 0.28811(14) 0.0293(7) Uani 1 1 d . . . . .
C13 C 0.58453(19) 0.17687(16) 0.30999(13) 0.0273(6) Uani 1 1 d . . . . .
C14 C 0.6803(2) 0.07392(17) 0.30379(15) 0.0318(7) Uani 1 1 d . . . . .
H14A H 0.6728 0.0238 0.3050 0.038 Uiso 1 1 calc R U . . .
H14B H 0.7137 0.1067 0.3483 0.038 Uiso 1 1 calc R U . . .
C15 C 0.7313(2) 0.07179(16) 0.25401(15) 0.0321(7) Uani 1 1 d . . . . .
C16 C 0.7173(2) 0.01101(17) 0.19499(16) 0.0364(8) Uani 1 1 d . . . . .
H16 H 0.6765 -0.0288 0.1875 0.044 Uiso 1 1 calc R U . . .
C17 C 0.7597(2) 0.00604(17) 0.14728(16) 0.0385(8) Uani 1 1 d . . . . .
C18 C 0.8174(2) 0.06602(18) 0.15939(16) 0.0369(7) Uani 1 1 d . . . . .
H18 H 0.8471 0.0643 0.1271 0.044 Uiso 1 1 calc R U . . .
C19 C 0.83371(19) 0.12857(16) 0.21677(16) 0.0330(7) Uani 1 1 d . . . . .
C20 C 0.79097(19) 0.13104(16) 0.26510(15) 0.0300(7) Uani 1 1 d . . . . .
C21 C 0.8965(2) 0.19251(17) 0.22546(16) 0.0338(7) Uani 1 1 d . . . . .
H21A H 0.9238 0.2181 0.2732 0.041 Uiso 1 1 calc R U . . .
H21B H 0.9423 0.1727 0.2038 0.041 Uiso 1 1 calc R U . . .
C22 C 0.85482(19) 0.24810(17) 0.19685(14) 0.0312(7) Uani 1 1 d . . . . .
C23 C 0.8505(2) 0.23942(19) 0.13115(16) 0.0398(8) Uani 1 1 d . . . . .
H23 H 0.8784 0.2012 0.1067 0.048 Uiso 1 1 calc R U . . .
C24 C 0.8068(2) 0.2847(2) 0.10037(15) 0.0403(8) Uani 1 1 d . . . . .
C25 C 0.7670(2) 0.33952(19) 0.13779(14) 0.0370(8) Uani 1 1 d . . . . .
H25 H 0.7361 0.3705 0.1175 0.044 Uiso 1 1 calc R U . . .
C26 C 0.76972(19) 0.35190(17) 0.20398(14) 0.0295(7) Uani 1 1 d . . . . .
C27 C 0.81628(18) 0.30562(16) 0.23376(13) 0.0256(6) Uani 1 1 d . . . . .
C28 C 0.7194(2) 0.40980(16) 0.24064(14) 0.0305(7) Uani 1 1 d . . . . .
H28A H 0.7487 0.4287 0.2885 0.037 Uiso 1 1 calc R U . . .
H28B H 0.7177 0.4516 0.2248 0.037 Uiso 1 1 calc R U . . .
C29 C 0.4170(2) 0.33481(19) 0.09298(16) 0.0405(8) Uani 1 1 d . . . . .
C30 C 0.4515(3) 0.2935(2) 0.03328(16) 0.0541(10) Uani 1 1 d . . . . .
H30A H 0.4636 0.2443 0.0335 0.081 Uiso 1 1 calc R U . . .
H30B H 0.5044 0.3210 0.0360 0.081 Uiso 1 1 calc R U . . .
H30C H 0.4085 0.2889 -0.0077 0.081 Uiso 1 1 calc R U . . .
C31 C 0.4053(3) 0.4141(2) 0.09516(19) 0.0586(11) Uani 1 1 d . . . . .
H31A H 0.3643 0.4127 0.0543 0.088 Uiso 1 1 calc R U . . .
H31B H 0.4607 0.4391 0.0995 0.088 Uiso 1 1 calc R U . . .
H31C H 0.3834 0.4408 0.1331 0.088 Uiso 1 1 calc R U . . .
C32 C 0.3293(2) 0.2961(2) 0.08441(17) 0.0485(9) Uani 1 1 d . . . . .
H32A H 0.3353 0.2447 0.0807 0.073 Uiso 1 1 calc R U . . .
H32B H 0.2889 0.2973 0.0443 0.073 Uiso 1 1 calc R U . . .
H32C H 0.3076 0.3213 0.1228 0.073 Uiso 1 1 calc R U . . .
C33 C 0.3591(3) 0.0201(2) 0.1911(2) 0.0603(7) Uani 1 1 d . . . . .
C40 C 0.7439(2) -0.06405(19) 0.08542(17) 0.0455(9) Uani 1 1 d . . . . .
C41 C 0.6472(3) -0.0798(2) 0.0486(2) 0.0656(12) Uani 1 1 d . . . . .
H41A H 0.6143 -0.0890 0.0772 0.098 Uiso 1 1 calc R U . . .
H41B H 0.6382 -0.1232 0.0081 0.098 Uiso 1 1 calc R U . . .
H41C H 0.6279 -0.0372 0.0373 0.098 Uiso 1 1 calc R U . . .
C42 C 0.7714(3) -0.1289(2) 0.1052(2) 0.0688(13) Uani 1 1 d . . . . .
H42A H 0.8340 -0.1230 0.1227 0.103 Uiso 1 1 calc R U . . .
H42B H 0.7540 -0.1745 0.0665 0.103 Uiso 1 1 calc R U . . .
H42C H 0.7441 -0.1313 0.1392 0.103 Uiso 1 1 calc R U . . .
C43 C 0.7905(3) -0.0558(3) 0.0353(2) 0.0796(15) Uani 1 1 d . . . . .
H43A H 0.7732 -0.0126 0.0241 0.119 Uiso 1 1 calc R U . . .
H43B H 0.7753 -0.1000 -0.0048 0.119 Uiso 1 1 calc R U . . .
H43C H 0.8527 -0.0494 0.0548 0.119 Uiso 1 1 calc R U . . .
C44 C 0.8064(3) 0.2764(2) 0.02877(16) 0.0568(11) Uani 1 1 d . . . . .
C45 C 0.8203(5) 0.1967(3) -0.0105(2) 0.105(2) Uani 1 1 d . . . . .
H45A H 0.7865 0.1619 -0.0005 0.158 Uiso 1 1 calc R U . . .
H45B H 0.8813 0.1899 0.0019 0.158 Uiso 1 1 calc R U . . .
H45C H 0.8020 0.1877 -0.0580 0.158 Uiso 1 1 calc R U . . .
C46 C 0.8773(4) 0.3274(3) 0.0307(2) 0.0831(17) Uani 1 1 d . . . . .
H46A H 0.8654 0.3785 0.0504 0.125 Uiso 1 1 calc R U . . .
H46B H 0.8818 0.3181 -0.0143 0.125 Uiso 1 1 calc R U . . .
H46C H 0.9315 0.3193 0.0574 0.125 Uiso 1 1 calc R U . . .
C47 C 0.7198(4) 0.2894(5) -0.0087(2) 0.132(3) Uani 1 1 d . . . . .
H47A H 0.7108 0.3414 0.0100 0.197 Uiso 1 1 calc R U . . .
H47B H 0.6743 0.2585 -0.0049 0.197 Uiso 1 1 calc R U . . .
H47C H 0.7185 0.2766 -0.0554 0.197 Uiso 1 1 calc R U . . .
C48 C 0.8466(2) 0.21279(17) 0.54502(15) 0.0340(7) Uani 1 1 d . . . . .
C49 C 0.8112(2) 0.16725(18) 0.57087(18) 0.0433(9) Uani 1 1 d . . . . .
H49 H 0.8220 0.1170 0.5579 0.052 Uiso 1 1 calc R U . . .
C50 C 0.7610(2) 0.19230(19) 0.61469(18) 0.0429(8) Uani 1 1 d . . . . .
C51 C 0.7433(2) 0.26528(18) 0.63012(15) 0.0346(7) Uani 1 1 d . . . . .
H51 H 0.7072 0.2833 0.6587 0.042 Uiso 1 1 calc R U . . .
C52 C 0.77642(19) 0.31278(16) 0.60551(14) 0.0280(6) Uani 1 1 d . . . . .
C53 C 0.83146(19) 0.28733(15) 0.56363(14) 0.0265(6) Uani 1 1 d . . . . .
C54 C 0.75941(18) 0.39308(16) 0.62824(14) 0.0266(6) Uani 1 1 d . . . . .
H54A H 0.7008 0.3973 0.6344 0.032 Uiso 1 1 calc R U . . .
H54B H 0.7640 0.4143 0.5946 0.032 Uiso 1 1 calc R U . . .
C55 C 0.82526(19) 0.43446(16) 0.69309(14) 0.0269(6) Uani 1 1 d . . . . .
C56 C 0.8100(2) 0.43462(17) 0.75214(14) 0.0307(7) Uani 1 1 d . . . . .
H56 H 0.7570 0.4112 0.7505 0.037 Uiso 1 1 calc R U . . .
C57 C 0.8693(2) 0.46776(18) 0.81345(15) 0.0360(7) Uani 1 1 d . . . . .
C58 C 0.9460(2) 0.50166(18) 0.81319(15) 0.0361(7) Uani 1 1 d . . . . .
H58 H 0.9876 0.5252 0.8541 0.043 Uiso 1 1 calc R U . . .
C59 C 0.9640(2) 0.50250(17) 0.75581(14) 0.0299(7) Uani 1 1 d . . . . .
C60 C 0.90336(18) 0.46753(15) 0.69412(13) 0.0237(6) Uani 1 1 d . . . . .
C61 C 1.0512(2) 0.53586(17) 0.76122(14) 0.0321(7) Uani 1 1 d . . . . .
H61A H 1.0712 0.5777 0.8038 0.039 Uiso 1 1 calc R U . . .
H61B H 1.0476 0.5550 0.7250 0.039 Uiso 1 1 calc R U . . .
C62 C 1.1145(2) 0.47896(19) 0.75727(14) 0.0348(7) Uani 1 1 d . . . . .
C63 C 1.1607(2) 0.4691(2) 0.81528(15) 0.0416(9) Uani 1 1 d . . . . .
H63 H 1.1519 0.4990 0.8565 0.050 Uiso 1 1 calc R U . . .
C64 C 1.2187(2) 0.4173(3) 0.81406(18) 0.0524(11) Uani 1 1 d . . . . .
C65 C 1.2301(2) 0.3738(2) 0.75330(18) 0.0480(10) Uani 1 1 d . . . . .
H65 H 1.2697 0.3379 0.7517 0.058 Uiso 1 1 calc R U . . .
C66 C 1.1848(2) 0.3814(2) 0.69418(15) 0.0362(8) Uani 1 1 d . . . . .
C67 C 1.12624(19) 0.43420(18) 0.69663(14) 0.0304(7) Uani 1 1 d . . . . .
C68 C 1.1970(2) 0.3301(2) 0.62853(17) 0.0391(8) Uani 1 1 d . . . . .
H68A H 1.1859 0.3553 0.5961 0.047 Uiso 1 1 calc R U . . .
H68B H 1.2570 0.3178 0.6347 0.047 Uiso 1 1 calc R U . . .
C69 C 1.1369(2) 0.2607(2) 0.60258(18) 0.0418(8) Uani 1 1 d . . . . .
C70 C 1.1599(3) 0.2021(2) 0.6236(2) 0.0580(11) Uani 1 1 d . . . . .
H70 H 1.2159 0.2059 0.6514 0.070 Uiso 1 1 calc R U . . .
C71 C 1.1054(3) 0.1387(2) 0.6058(2) 0.0647(12) Uani 1 1 d D . . . .
C72 C 1.0250(3) 0.1347(2) 0.5655(2) 0.0559(11) Uani 1 1 d . . . . .
H72 H 0.9863 0.0919 0.5532 0.067 Uiso 1 1 calc R U . . .
C73 C 0.9974(2) 0.19054(18) 0.54173(18) 0.0409(8) Uani 1 1 d . . . . .
C74 C 1.0536(2) 0.25465(17) 0.56135(16) 0.0345(7) Uani 1 1 d . . . . .
C75 C 0.9057(2) 0.18290(17) 0.50027(17) 0.0387(8) Uani 1 1 d . . . . .
H75A H 0.8865 0.1304 0.4731 0.046 Uiso 1 1 calc R U . . .
H75B H 0.9029 0.2105 0.4700 0.046 Uiso 1 1 calc R U . . .
C76 C 0.7261(3) 0.1417(2) 0.6453(2) 0.0714(9) Uani 1 1 d D . . . .
C83 C 0.8551(3) 0.4694(2) 0.87931(17) 0.0509(10) Uani 1 1 d . . . . .
C84 C 0.7679(3) 0.4312(3) 0.87014(19) 0.0661(13) Uani 1 1 d . . . . .
H84A H 0.7635 0.3796 0.8410 0.099 Uiso 1 1 calc R U . . .
H84B H 0.7226 0.4559 0.8503 0.099 Uiso 1 1 calc R U . . .
H84C H 0.7612 0.4333 0.9132 0.099 Uiso 1 1 calc R U . . .
C85 C 0.8587(4) 0.5508(3) 0.9251(2) 0.0853(16) Uani 1 1 d . . . . .
H85A H 0.8160 0.5756 0.9028 0.128 Uiso 1 1 calc R U . . .
H85B H 0.9161 0.5759 0.9349 0.128 Uiso 1 1 calc R U . . .
H85C H 0.8464 0.5524 0.9663 0.128 Uiso 1 1 calc R U . . .
C86 C 0.9261(3) 0.4338(4) 0.9128(2) 0.0907(19) Uani 1 1 d . . . . .
H86A H 0.9195 0.4387 0.9565 0.136 Uiso 1 1 calc R U . . .
H86B H 0.9821 0.4583 0.9176 0.136 Uiso 1 1 calc R U . . .
H86C H 0.9224 0.3815 0.8858 0.136 Uiso 1 1 calc R U . . .
C87 C 1.2692(3) 0.4081(3) 0.8793(2) 0.0912(13) Uani 1 1 d D . . . .
C110 C 0.6862(3) 0.5793(3) 0.6432(2) 0.0652(12) Uani 1 1 d . . . . .
H110 H 0.7422 0.5955 0.6720 0.078 Uiso 1 1 calc R U . . .
C111 C 0.6528(3) 0.5455(3) 0.7281(2) 0.0786(15) Uani 1 1 d . . . . .
H11A H 0.7120 0.5680 0.7498 0.118 Uiso 1 1 calc R U . . .
H11B H 0.6489 0.4938 0.7247 0.118 Uiso 1 1 calc R U . . .
H11C H 0.6146 0.5720 0.7542 0.118 Uiso 1 1 calc R U . . .
C112 C 0.5412(3) 0.5193(3) 0.6234(2) 0.0641(12) Uani 1 1 d . . . . .
H11D H 0.5350 0.5172 0.5781 0.096 Uiso 1 1 calc R U . . .
H11E H 0.5002 0.5508 0.6424 0.096 Uiso 1 1 calc R U . . .
H11F H 0.5298 0.4695 0.6232 0.096 Uiso 1 1 calc R U . . .
C113 C 0.6404(2) 0.33324(17) 0.47430(13) 0.0298(7) Uani 1 1 d . . . . .
H113 H 0.6895 0.3073 0.4707 0.036 Uiso 1 1 calc R U . . .
C114 C 0.5750(2) 0.22429(19) 0.47978(18) 0.0453(9) Uani 1 1 d . . . . .
H11G H 0.6313 0.2080 0.4759 0.068 Uiso 1 1 calc R U . . .
H11H H 0.5302 0.1920 0.4418 0.068 Uiso 1 1 calc R U . . .
H11I H 0.5649 0.2222 0.5207 0.068 Uiso 1 1 calc R U . . .
C115 C 0.4940(2) 0.3333(2) 0.4838(2) 0.0509(9) Uani 1 1 d . . . . .
H11J H 0.5023 0.3840 0.4855 0.076 Uiso 1 1 calc R U . . .
H11K H 0.4778 0.3335 0.5234 0.076 Uiso 1 1 calc R U . . .
H11L H 0.4484 0.3051 0.4443 0.076 Uiso 1 1 calc R U . . .
C116 C 0.6524(2) 0.1927(2) 0.15592(16) 0.0415(8) Uani 1 1 d . . . . .
H116 H 0.6957 0.2166 0.1455 0.050 Uiso 1 1 calc R U . . .
C117 C 0.5990(2) 0.1274(2) 0.03800(17) 0.0483(9) Uani 1 1 d . . . . .
H11M H 0.6482 0.1568 0.0374 0.072 Uiso 1 1 calc R U . . .
H11N H 0.5461 0.1383 0.0119 0.072 Uiso 1 1 calc R U . . .
H11O H 0.6058 0.0749 0.0190 0.072 Uiso 1 1 calc R U . . .
C118 C 0.5266(3) 0.1071(2) 0.11703(19) 0.0626(12) Uani 1 1 d . . . . .
H11P H 0.5295 0.0538 0.0984 0.094 Uiso 1 1 calc R U . . .
H11Q H 0.4710 0.1191 0.0957 0.094 Uiso 1 1 calc R U . . .
H11R H 0.5329 0.1220 0.1647 0.094 Uiso 1 1 calc R U . . .
C35 C 0.3154(5) 0.0341(5) 0.1311(4) 0.0603(7) Uani 0.5 1 d D . P A 1
H35A H 0.2652 -0.0022 0.1065 0.090 Uiso 0.5 1 calc R U P A 1
H35B H 0.2970 0.0838 0.1436 0.090 Uiso 0.5 1 calc R U P A 1
H35C H 0.3551 0.0302 0.1034 0.090 Uiso 0.5 1 calc R U P A 1
C37 C 0.2966(5) 0.0253(5) 0.2363(4) 0.0603(7) Uani 0.5 1 d D . P A 1
H37A H 0.3267 0.0158 0.2760 0.090 Uiso 0.5 1 calc R U P A 1
H37B H 0.2776 0.0747 0.2493 0.090 Uiso 0.5 1 calc R U P A 1
H37C H 0.2466 -0.0114 0.2120 0.090 Uiso 0.5 1 calc R U P A 1
C39 C 0.3831(5) -0.0640(4) 0.1722(4) 0.0603(7) Uani 0.5 1 d D . P A 1
H39A H 0.4122 -0.0725 0.2126 0.090 Uiso 0.5 1 calc R U P A 1
H39B H 0.3305 -0.0980 0.1497 0.090 Uiso 0.5 1 calc R U P A 1
H39C H 0.4213 -0.0724 0.1428 0.090 Uiso 0.5 1 calc R U P A 1
C78 C 0.8068(5) 0.1043(5) 0.6773(5) 0.0714(9) Uani 0.5 1 d D . P B 1
H78A H 0.8381 0.0816 0.6443 0.107 Uiso 0.5 1 calc R U P B 1
H78B H 0.8454 0.1423 0.7157 0.107 Uiso 0.5 1 calc R U P B 1
H78C H 0.7853 0.0666 0.6913 0.107 Uiso 0.5 1 calc R U P B 1
C80 C 0.6693(6) 0.0737(4) 0.5846(4) 0.0714(9) Uani 0.5 1 d D . P B 1
H80A H 0.7034 0.0514 0.5535 0.107 Uiso 0.5 1 calc R U P B 1
H80B H 0.6511 0.0369 0.6011 0.107 Uiso 0.5 1 calc R U P B 1
H80C H 0.6185 0.0910 0.5622 0.107 Uiso 0.5 1 calc R U P B 1
C82 C 0.6767(6) 0.1767(4) 0.6933(5) 0.0714(9) Uani 0.5 1 d D . P B 1
H82A H 0.6575 0.1403 0.7098 0.107 Uiso 0.5 1 calc R U P B 1
H82B H 0.7132 0.2175 0.7304 0.107 Uiso 0.5 1 calc R U P B 1
H82C H 0.6267 0.1956 0.6717 0.107 Uiso 0.5 1 calc R U P B 1
C89 C 1.2626(7) 0.4772(6) 0.9431(4) 0.0912(13) Uani 0.5 1 d D . P C 1
H89A H 1.2885 0.5224 0.9419 0.137 Uiso 0.5 1 calc R U P C 1
H89B H 1.2021 0.4818 0.9428 0.137 Uiso 0.5 1 calc R U P C 1
H89C H 1.2932 0.4693 0.9835 0.137 Uiso 0.5 1 calc R U P C 1
C91 C 1.3653(5) 0.4062(7) 0.8825(5) 0.0912(13) Uani 0.5 1 d D . P C 1
H91A H 1.3873 0.4510 0.8780 0.137 Uiso 0.5 1 calc R U P C 1
H91B H 1.3967 0.4036 0.9250 0.137 Uiso 0.5 1 calc R U P C 1
H91C H 1.3733 0.3629 0.8464 0.137 Uiso 0.5 1 calc R U P C 1
C93 C 1.2284(6) 0.3424(6) 0.8856(5) 0.0912(13) Uani 0.5 1 d D . P C 1
H93A H 1.1675 0.3477 0.8832 0.137 Uiso 0.5 1 calc R U P C 1
H93B H 1.2338 0.2979 0.8497 0.137 Uiso 0.5 1 calc R U P C 1
H93C H 1.2572 0.3386 0.9282 0.137 Uiso 0.5 1 calc R U P C 1
C94 C 1.1320(4) 0.0707(3) 0.6247(3) 0.0652(8) Uani 0.75 1 d D . P D 1
C96 C 1.1754(4) 0.1009(3) 0.6991(3) 0.0652(8) Uani 0.75 1 d D . P D 1
H96A H 1.2240 0.1371 0.7084 0.098 Uiso 0.75 1 calc R U P D 1
H96B H 1.1339 0.1245 0.7231 0.098 Uiso 0.75 1 calc R U P D 1
H96C H 1.1960 0.0603 0.7133 0.098 Uiso 0.75 1 calc R U P D 1
C98 C 1.1958(4) 0.0321(3) 0.5850(3) 0.0652(8) Uani 0.75 1 d D . P D 1
H98A H 1.1667 0.0133 0.5376 0.098 Uiso 0.75 1 calc R U P D 1
H98B H 1.2448 0.0677 0.5936 0.098 Uiso 0.75 1 calc R U P D 1
H98C H 1.2162 -0.0089 0.5986 0.098 Uiso 0.75 1 calc R U P D 1
C100 C 1.0562(4) 0.0141(3) 0.6114(3) 0.0652(8) Uani 0.75 1 d D . P D 1
H10A H 1.0277 -0.0057 0.5639 0.098 Uiso 0.75 1 calc R U P D 1
H10B H 1.0772 -0.0261 0.6259 0.098 Uiso 0.75 1 calc R U P D 1
H10C H 1.0152 0.0381 0.6358 0.098 Uiso 0.75 1 calc R U P D 1
C34 C 0.3731(5) -0.0216(5) 0.1230(4) 0.0603(7) Uani 0.5 1 d D . P A 2
H34A H 0.3820 0.0134 0.1019 0.090 Uiso 0.5 1 calc R U P A 2
H34B H 0.4238 -0.0485 0.1281 0.090 Uiso 0.5 1 calc R U P A 2
H34C H 0.3225 -0.0566 0.0955 0.090 Uiso 0.5 1 calc R U P A 2
C36 C 0.2753(5) 0.0620(4) 0.1773(4) 0.0603(7) Uani 0.5 1 d D . P A 2
H36A H 0.2851 0.0946 0.1541 0.090 Uiso 0.5 1 calc R U P A 2
H36B H 0.2258 0.0256 0.1501 0.090 Uiso 0.5 1 calc R U P A 2
H36C H 0.2639 0.0912 0.2194 0.090 Uiso 0.5 1 calc R U P A 2
C38 C 0.3451(5) -0.0295(5) 0.2263(4) 0.0603(7) Uani 0.5 1 d D . P A 2
H38A H 0.3365 -0.0003 0.2694 0.090 Uiso 0.5 1 calc R U P A 2
H38B H 0.2942 -0.0646 0.2001 0.090 Uiso 0.5 1 calc R U P A 2
H38C H 0.3954 -0.0565 0.2327 0.090 Uiso 0.5 1 calc R U P A 2
C77 C 0.7515(6) 0.1879(4) 0.7245(4) 0.0714(9) Uani 0.5 1 d D . P B 2
H77A H 0.7292 0.2360 0.7329 0.107 Uiso 0.5 1 calc R U P B 2
H77B H 0.7266 0.1605 0.7466 0.107 Uiso 0.5 1 calc R U P B 2
H77C H 0.8142 0.1950 0.7417 0.107 Uiso 0.5 1 calc R U P B 2
C79 C 0.7588(6) 0.0718(4) 0.6335(5) 0.0714(9) Uani 0.5 1 d D . P B 2
H79A H 0.7328 0.0441 0.6549 0.107 Uiso 0.5 1 calc R U P B 2
H79B H 0.7449 0.0441 0.5858 0.107 Uiso 0.5 1 calc R U P B 2
H79C H 0.8213 0.0791 0.6518 0.107 Uiso 0.5 1 calc R U P B 2
C81 C 0.6267(5) 0.1411(5) 0.6301(5) 0.0714(9) Uani 0.5 1 d D . P B 2
H81A H 0.6116 0.1918 0.6399 0.107 Uiso 0.5 1 calc R U P B 2
H81B H 0.6008 0.1122 0.5833 0.107 Uiso 0.5 1 calc R U P B 2
H81C H 0.6052 0.1191 0.6575 0.107 Uiso 0.5 1 calc R U P B 2
C88 C 1.2123(6) 0.4269(7) 0.9297(4) 0.0912(13) Uani 0.5 1 d D . P C 2
H88A H 1.1580 0.3947 0.9099 0.137 Uiso 0.5 1 calc R U P C 2
H88B H 1.2429 0.4191 0.9701 0.137 Uiso 0.5 1 calc R U P C 2
H88C H 1.2004 0.4784 0.9405 0.137 Uiso 0.5 1 calc R U P C 2
C90 C 1.3529(6) 0.4544(6) 0.9054(5) 0.0912(13) Uani 0.5 1 d D . P C 2
H90A H 1.3845 0.4486 0.9465 0.137 Uiso 0.5 1 calc R U P C 2
H90B H 1.3864 0.4391 0.8728 0.137 Uiso 0.5 1 calc R U P C 2
H90C H 1.3430 0.5062 0.9143 0.137 Uiso 0.5 1 calc R U P C 2
C92 C 1.2792(7) 0.3240(5) 0.8636(4) 0.0912(13) Uani 0.5 1 d D . P C 2
H92A H 1.2222 0.2961 0.8466 0.137 Uiso 0.5 1 calc R U P C 2
H92B H 1.3116 0.3071 0.8303 0.137 Uiso 0.5 1 calc R U P C 2
H92C H 1.3099 0.3164 0.9040 0.137 Uiso 0.5 1 calc R U P C 2
C94A C 1.1443(10) 0.1004(8) 0.6575(7) 0.0652(8) Uani 0.25 1 d D . P D 2
C95 C 1.0862(10) 0.0959(8) 0.7032(8) 0.0652(8) Uani 0.25 1 d D . P D 2
H95A H 1.0868 0.1450 0.7358 0.098 Uiso 0.25 1 calc R U P D 2
H95B H 1.0273 0.0774 0.6763 0.098 Uiso 0.25 1 calc R U P D 2
H95C H 1.1082 0.0623 0.7261 0.098 Uiso 0.25 1 calc R U P D 2
C97 C 1.2400(9) 0.1189(8) 0.7032(8) 0.0652(8) Uani 0.25 1 d D . P D 2
H97A H 1.2464 0.1682 0.7371 0.098 Uiso 0.25 1 calc R U P D 2
H97B H 1.2525 0.0825 0.7246 0.098 Uiso 0.25 1 calc R U P D 2
H97C H 1.2800 0.1175 0.6762 0.098 Uiso 0.25 1 calc R U P D 2
C99 C 1.1422(12) 0.0224(7) 0.6067(7) 0.0652(8) Uani 0.25 1 d D . P D 2
H99A H 1.1783 0.0242 0.5777 0.098 Uiso 0.25 1 calc R U P D 2
H99B H 1.1640 -0.0108 0.6301 0.098 Uiso 0.25 1 calc R U P D 2
H99C H 1.0830 0.0043 0.5803 0.098 Uiso 0.25 1 calc R U P D 2
O20 O 0.73000(15) 0.72095(13) 0.55510(12) 0.0443(6) Uani 1 1 d . . . . .
N5 N 0.7564(4) 0.8365(2) 0.5585(2) 0.0953(15) Uani 1 1 d . . . . .
C122 C 0.7680(4) 0.7653(2) 0.5423(2) 0.0694(13) Uani 1 1 d . . . . .
H122 H 0.8099 0.7483 0.5188 0.083 Uiso 1 1 calc R U . . .
C123 C 0.8033(6) 0.8862(3) 0.5400(3) 0.127(3) Uani 1 1 d . . . . .
H12A H 0.7855 0.9357 0.5565 0.191 Uiso 1 1 calc R U . . .
H12B H 0.8650 0.8875 0.5592 0.191 Uiso 1 1 calc R U . . .
H12C H 0.7913 0.8690 0.4917 0.191 Uiso 1 1 calc R U . . .
C124 C 0.6962(5) 0.8667(3) 0.6009(4) 0.146(3) Uani 1 1 d . . . . .
H12D H 0.6940 0.9193 0.6087 0.219 Uiso 1 1 calc R U . . .
H12E H 0.6386 0.8405 0.5784 0.219 Uiso 1 1 calc R U . . .
H12F H 0.7168 0.8597 0.6433 0.219 Uiso 1 1 calc R U . . .
N4 N 1.0126(5) 0.2018(4) 0.7797(4) 0.1016(13) Uani 0.75 1 d D . P E 1
C120 C 0.9891(4) 0.2972(3) 0.7231(3) 0.1016(13) Uani 0.75 1 d D . P E 1
H12G H 1.0202 0.2857 0.6889 0.152 Uiso 0.75 1 calc R U P E 1
H12H H 1.0124 0.3457 0.7569 0.152 Uiso 0.75 1 calc R U P E 1
H12I H 0.9280 0.2978 0.7032 0.152 Uiso 0.75 1 calc R U P E 1
C121 C 0.9987(6) 0.2431(5) 0.7527(5) 0.1016(13) Uani 0.75 1 d D . P E 1
N4A N 0.9968(14) 0.2562(12) 0.8275(10) 0.1016(13) Uani 0.25 1 d D . P F 2
C12A C 0.9891(4) 0.2972(3) 0.7231(3) 0.1016(13) Uani 0.25 1 d D . P F 2
H12J H 1.0153 0.2590 0.6941 0.152 Uiso 0.25 1 calc R U P F 2
H12K H 1.0226 0.3450 0.7368 0.152 Uiso 0.25 1 calc R U P F 2
H12L H 0.9302 0.2994 0.6993 0.152 Uiso 0.25 1 calc R U P F 2
C12B C 0.9880(19) 0.2789(15) 0.7844(11) 0.1016(13) Uani 0.25 1 d D . P F 2

loop_
_atom_site_aniso_label
_atom_site_aniso_U_11
_atom_site_aniso_U_22
_atom_site_aniso_U_33
_atom_site_aniso_U_23
_atom_site_aniso_U_13
_atom_site_aniso_U_12
Mn1 0.0207(2) 0.0226(2) 0.0225(2) 0.00934(18) -0.00267(17) -0.00100(17)
Mn2 0.0206(2) 0.0185(2) 0.0174(2) 0.00719(17) -0.00280(16) 0.00060(16)
Mn3 0.0219(2) 0.0239(2) 0.0204(2) 0.00992(18) -0.00013(17) 0.00070(17)
Mn4 0.0190(2) 0.0165(2) 0.0153(2) 0.00704(16) -0.00050(16) 0.00236(16)
Mn5 0.0303(3) 0.0320(3) 0.0314(3) 0.0122(2) 0.0092(2) 0.0114(2)
Mn6 0.0221(2) 0.0208(2) 0.0186(2) 0.01092(17) -0.00022(16) 0.00231(17)
Cl1 0.0288(4) 0.0325(4) 0.0396(4) 0.0167(3) -0.0024(3) 0.0065(3)
O1 0.0250(10) 0.0268(10) 0.0180(9) 0.0083(8) -0.0054(8) 0.0017(8)
O2 0.0233(10) 0.0309(11) 0.0229(10) 0.0118(9) -0.0036(8) -0.0042(8)
O3 0.0253(11) 0.0232(10) 0.0300(10) 0.0090(9) -0.0017(9) 0.0010(8)
O4 0.0232(10) 0.0259(10) 0.0166(9) 0.0081(8) -0.0025(8) -0.0021(8)
O5 0.0259(10) 0.0227(10) 0.0205(9) 0.0118(8) -0.0002(8) -0.0003(8)
O6 0.0280(10) 0.0238(10) 0.0175(9) 0.0113(8) 0.0034(8) 0.0026(8)
O7 0.0257(11) 0.0340(11) 0.0206(9) 0.0178(9) -0.0044(8) -0.0021(9)
O8 0.0337(11) 0.0229(10) 0.0315(11) 0.0162(9) 0.0067(9) 0.0082(9)
O9 0.0245(10) 0.0229(10) 0.0214(9) 0.0098(8) -0.0019(8) -0.0004(8)
O10 0.0198(10) 0.0231(10) 0.0157(9) 0.0072(8) -0.0010(7) 0.0003(8)
O11 0.0407(13) 0.0315(12) 0.0336(12) 0.0128(10) 0.0000(10) 0.0024(10)
O12 0.0225(10) 0.0230(10) 0.0175(9) 0.0063(8) -0.0019(8) 0.0002(8)
O13 0.0199(9) 0.0185(9) 0.0148(8) 0.0093(7) -0.0016(7) 0.0010(7)
O14 0.0244(10) 0.0215(10) 0.0229(9) 0.0095(8) 0.0018(8) 0.0056(8)
O15 0.0188(9) 0.0226(10) 0.0214(9) 0.0093(8) 0.0026(8) 0.0030(8)
O16 0.0585(17) 0.0684(19) 0.0443(15) 0.0211(14) 0.0195(13) 0.0229(14)
O17 0.0310(12) 0.0322(12) 0.0293(11) 0.0122(9) 0.0042(9) -0.0038(9)
O18 0.0342(12) 0.0342(12) 0.0256(11) 0.0094(9) 0.0000(9) 0.0002(10)
O19 0.0495(15) 0.0694(18) 0.0262(12) 0.0074(12) 0.0074(11) 0.0221(13)
N1 0.0394(17) 0.0505(18) 0.0603(19) 0.0253(16) 0.0284(15) 0.0156(14)
N2 0.0297(14) 0.0368(15) 0.0349(14) 0.0160(12) 0.0037(11) -0.0057(11)
N3 0.0313(15) 0.0390(15) 0.0383(15) 0.0168(13) 0.0017(12) -0.0027(12)
C1 0.0295(16) 0.0235(15) 0.0259(14) 0.0111(12) -0.0025(12) 0.0031(12)
C2 0.0352(17) 0.0338(17) 0.0259(15) 0.0151(13) -0.0034(13) 0.0031(14)
C3 0.0294(16) 0.0320(17) 0.0302(16) 0.0123(13) -0.0076(13) 0.0042(13)
C4 0.0239(15) 0.0326(17) 0.0305(16) 0.0092(13) -0.0048(12) 0.0033(13)
C5 0.0242(15) 0.0273(15) 0.0243(14) 0.0083(12) -0.0026(12) 0.0049(12)
C6 0.0228(14) 0.0258(15) 0.0194(13) 0.0056(11) -0.0033(11) 0.0067(12)
C7 0.0208(15) 0.0403(18) 0.0288(15) 0.0126(14) -0.0010(12) 0.0025(13)
C8 0.0230(15) 0.0387(17) 0.0275(15) 0.0181(13) 0.0023(12) -0.0025(13)
C9 0.0260(16) 0.049(2) 0.0367(17) 0.0230(16) -0.0033(14) -0.0052(14)
C10 0.0313(18) 0.046(2) 0.0350(17) 0.0188(15) -0.0028(14) -0.0132(15)
C11 0.0418(19) 0.0340(17) 0.0324(16) 0.0161(14) 0.0012(14) -0.0128(14)
C12 0.0289(16) 0.0333(16) 0.0276(15) 0.0179(13) 0.0008(12) -0.0016(13)
C13 0.0281(15) 0.0313(16) 0.0229(14) 0.0156(12) -0.0006(12) -0.0064(12)
C14 0.0319(17) 0.0266(15) 0.0350(16) 0.0164(13) -0.0025(13) -0.0025(13)
C15 0.0292(16) 0.0249(15) 0.0377(17) 0.0141(13) -0.0037(13) 0.0027(12)
C16 0.0333(18) 0.0248(16) 0.0410(18) 0.0113(14) -0.0077(15) -0.0003(13)
C17 0.0358(18) 0.0283(17) 0.0404(18) 0.0073(14) -0.0025(15) 0.0028(14)
C18 0.0329(18) 0.0355(18) 0.0368(17) 0.0078(15) 0.0065(14) 0.0094(14)
C19 0.0259(16) 0.0245(15) 0.0392(17) 0.0070(14) -0.0017(13) 0.0006(12)
C20 0.0265(16) 0.0241(15) 0.0354(16) 0.0126(13) -0.0019(13) 0.0047(12)
C21 0.0268(16) 0.0343(17) 0.0375(17) 0.0090(14) 0.0094(14) 0.0023(13)
C22 0.0267(16) 0.0341(17) 0.0266(15) 0.0078(13) 0.0007(12) -0.0079(13)
C23 0.0370(19) 0.043(2) 0.0301(16) 0.0019(15) 0.0093(14) -0.0104(15)
C24 0.0398(19) 0.051(2) 0.0221(15) 0.0101(15) -0.0016(14) -0.0135(16)
C25 0.0386(19) 0.045(2) 0.0225(15) 0.0157(14) -0.0044(13) -0.0065(15)
C26 0.0258(15) 0.0335(16) 0.0230(14) 0.0128(13) -0.0082(12) -0.0100(13)
C27 0.0257(15) 0.0268(15) 0.0201(13) 0.0088(12) -0.0018(11) -0.0060(12)
C28 0.0348(17) 0.0282(16) 0.0249(14) 0.0149(13) -0.0062(13) -0.0005(13)
C29 0.0375(19) 0.045(2) 0.0324(17) 0.0177(15) -0.0089(14) 0.0045(15)
C30 0.049(2) 0.075(3) 0.0265(17) 0.0169(18) -0.0093(16) 0.001(2)
C31 0.063(3) 0.056(2) 0.047(2) 0.0274(19) -0.0179(19) 0.015(2)
C32 0.0350(19) 0.064(2) 0.0333(18) 0.0173(17) -0.0155(15) 0.0029(17)
C33 0.0439(15) 0.0612(17) 0.0613(16) 0.0218(14) -0.0101(12) -0.0271(12)
C40 0.043(2) 0.0356(19) 0.0424(19) 0.0036(16) -0.0019(16) 0.0040(16)
C41 0.064(3) 0.050(2) 0.051(2) 0.0002(19) -0.016(2) 0.004(2)
C42 0.078(3) 0.039(2) 0.062(3) -0.0008(19) -0.005(2) 0.018(2)
C43 0.091(4) 0.062(3) 0.059(3) -0.009(2) 0.017(3) -0.013(3)
C44 0.065(3) 0.076(3) 0.0207(16) 0.0112(18) 0.0056(17) -0.013(2)
C45 0.177(6) 0.086(4) 0.035(2) -0.008(2) 0.042(3) -0.032(4)
C46 0.111(4) 0.095(4) 0.037(2) 0.012(2) 0.027(2) -0.039(3)
C47 0.111(5) 0.258(9) 0.039(3) 0.070(4) 0.015(3) 0.058(6)
C48 0.0400(18) 0.0262(16) 0.0366(17) 0.0176(14) 0.0023(14) 0.0014(13)
C49 0.053(2) 0.0240(16) 0.053(2) 0.0215(16) 0.0040(18) -0.0021(15)
C50 0.046(2) 0.041(2) 0.047(2) 0.0279(17) 0.0051(17) -0.0074(16)
C51 0.0355(18) 0.0392(18) 0.0318(16) 0.0186(14) 0.0055(14) -0.0055(14)
C52 0.0265(15) 0.0305(16) 0.0246(14) 0.0134(13) -0.0025(12) -0.0039(12)
C53 0.0273(15) 0.0231(14) 0.0282(15) 0.0151(12) -0.0024(12) -0.0031(12)
C54 0.0229(15) 0.0328(16) 0.0268(14) 0.0164(13) 0.0034(12) 0.0012(12)
C55 0.0298(16) 0.0281(15) 0.0235(14) 0.0128(12) 0.0030(12) 0.0051(12)
C56 0.0267(16) 0.0414(18) 0.0283(15) 0.0182(14) 0.0063(12) 0.0050(13)
C57 0.0420(19) 0.0435(19) 0.0280(16) 0.0187(14) 0.0101(14) 0.0057(15)
C58 0.0413(19) 0.0433(19) 0.0223(15) 0.0143(14) 0.0021(13) -0.0002(15)
C59 0.0378(18) 0.0312(16) 0.0196(14) 0.0092(12) 0.0056(12) 0.0006(13)
C60 0.0284(15) 0.0243(14) 0.0188(13) 0.0100(11) 0.0035(11) 0.0035(12)
C61 0.0340(17) 0.0385(18) 0.0180(13) 0.0108(13) -0.0038(12) -0.0102(14)
C62 0.0312(17) 0.052(2) 0.0231(15) 0.0236(15) -0.0034(13) -0.0097(15)
C63 0.0352(18) 0.068(2) 0.0259(16) 0.0295(17) -0.0027(14) -0.0075(17)
C64 0.0348(19) 0.097(3) 0.041(2) 0.052(2) -0.0015(16) 0.004(2)
C65 0.0297(18) 0.085(3) 0.047(2) 0.049(2) 0.0041(15) 0.0117(18)
C66 0.0243(16) 0.059(2) 0.0362(17) 0.0341(16) 0.0017(13) 0.0032(15)
C67 0.0257(15) 0.0439(18) 0.0242(14) 0.0217(14) -0.0020(12) -0.0048(13)
C68 0.0247(16) 0.060(2) 0.0475(19) 0.0374(18) 0.0083(14) 0.0181(15)
C69 0.041(2) 0.051(2) 0.053(2) 0.0365(18) 0.0195(17) 0.0229(16)
C70 0.052(2) 0.072(3) 0.076(3) 0.055(2) 0.021(2) 0.036(2)
C71 0.077(3) 0.056(3) 0.092(3) 0.056(3) 0.033(3) 0.036(2)
C72 0.067(3) 0.039(2) 0.081(3) 0.039(2) 0.027(2) 0.0235(19)
C73 0.051(2) 0.0292(17) 0.054(2) 0.0251(16) 0.0171(17) 0.0160(15)
C74 0.0405(19) 0.0329(17) 0.0414(18) 0.0242(15) 0.0145(15) 0.0171(14)
C75 0.052(2) 0.0203(15) 0.0472(19) 0.0137(14) 0.0166(17) 0.0065(14)
C76 0.086(2) 0.0606(18) 0.090(2) 0.0527(17) 0.0268(17) -0.0096(16)
C83 0.050(2) 0.076(3) 0.0314(18) 0.0271(19) 0.0073(16) -0.003(2)
C84 0.066(3) 0.101(4) 0.038(2) 0.032(2) 0.018(2) -0.011(3)
C85 0.108(4) 0.101(4) 0.045(2) 0.010(3) 0.040(3) -0.002(3)
C86 0.064(3) 0.172(6) 0.062(3) 0.085(4) 0.000(2) -0.010(3)
C87 0.079(2) 0.158(4) 0.0571(18) 0.080(2) -0.0074(16) 0.015(2)
C110 0.059(3) 0.071(3) 0.057(3) 0.016(2) 0.009(2) 0.019(2)
C111 0.074(3) 0.101(4) 0.057(3) 0.020(3) 0.019(2) 0.039(3)
C112 0.046(2) 0.077(3) 0.067(3) 0.022(2) 0.017(2) 0.015(2)
C113 0.0295(16) 0.0381(18) 0.0204(14) 0.0117(13) 0.0023(12) 0.0025(13)
C114 0.048(2) 0.045(2) 0.046(2) 0.0252(17) 0.0057(17) -0.0066(17)
C115 0.037(2) 0.059(2) 0.066(2) 0.032(2) 0.0155(18) 0.0037(18)
C116 0.0367(19) 0.046(2) 0.0353(18) 0.0133(16) 0.0003(15) -0.0037(16)
C117 0.044(2) 0.054(2) 0.0405(19) 0.0142(17) 0.0039(16) -0.0044(18)
C118 0.068(3) 0.068(3) 0.038(2) 0.014(2) -0.0004(19) -0.027(2)
C35 0.0439(15) 0.0612(17) 0.0613(16) 0.0218(14) -0.0101(12) -0.0271(12)
C37 0.0439(15) 0.0612(17) 0.0613(16) 0.0218(14) -0.0101(12) -0.0271(12)
C39 0.0439(15) 0.0612(17) 0.0613(16) 0.0218(14) -0.0101(12) -0.0271(12)
C78 0.086(2) 0.0606(18) 0.090(2) 0.0527(17) 0.0268(17) -0.0096(16)
C80 0.086(2) 0.0606(18) 0.090(2) 0.0527(17) 0.0268(17) -0.0096(16)
C82 0.086(2) 0.0606(18) 0.090(2) 0.0527(17) 0.0268(17) -0.0096(16)
C89 0.079(2) 0.158(4) 0.0571(18) 0.080(2) -0.0074(16) 0.015(2)
C91 0.079(2) 0.158(4) 0.0571(18) 0.080(2) -0.0074(16) 0.015(2)
C93 0.079(2) 0.158(4) 0.0571(18) 0.080(2) -0.0074(16) 0.015(2)
C94 0.086(2) 0.0415(15) 0.079(2) 0.0401(15) 0.0117(18) 0.0243(15)
C96 0.086(2) 0.0415(15) 0.079(2) 0.0401(15) 0.0117(18) 0.0243(15)
C98 0.086(2) 0.0415(15) 0.079(2) 0.0401(15) 0.0117(18) 0.0243(15)
C100 0.086(2) 0.0415(15) 0.079(2) 0.0401(15) 0.0117(18) 0.0243(15)
C34 0.0439(15) 0.0612(17) 0.0613(16) 0.0218(14) -0.0101(12) -0.0271(12)
C36 0.0439(15) 0.0612(17) 0.0613(16) 0.0218(14) -0.0101(12) -0.0271(12)
C38 0.0439(15) 0.0612(17) 0.0613(16) 0.0218(14) -0.0101(12) -0.0271(12)
C77 0.086(2) 0.0606(18) 0.090(2) 0.0527(17) 0.0268(17) -0.0096(16)
C79 0.086(2) 0.0606(18) 0.090(2) 0.0527(17) 0.0268(17) -0.0096(16)
C81 0.086(2) 0.0606(18) 0.090(2) 0.0527(17) 0.0268(17) -0.0096(16)
C88 0.079(2) 0.158(4) 0.0571(18) 0.080(2) -0.0074(16) 0.015(2)
C90 0.079(2) 0.158(4) 0.0571(18) 0.080(2) -0.0074(16) 0.015(2)
C92 0.079(2) 0.158(4) 0.0571(18) 0.080(2) -0.0074(16) 0.015(2)
C94A 0.086(2) 0.0415(15) 0.079(2) 0.0401(15) 0.0117(18) 0.0243(15)
C95 0.086(2) 0.0415(15) 0.079(2) 0.0401(15) 0.0117(18) 0.0243(15)
C97 0.086(2) 0.0415(15) 0.079(2) 0.0401(15) 0.0117(18) 0.0243(15)
C99 0.086(2) 0.0415(15) 0.079(2) 0.0401(15) 0.0117(18) 0.0243(15)
O20 0.0399(14) 0.0288(12) 0.0587(16) 0.0135(12) 0.0061(12) 0.0093(11)
N5 0.135(4) 0.039(2) 0.103(3) 0.018(2) 0.026(3) 0.019(2)
C122 0.096(4) 0.049(3) 0.060(3) 0.015(2) 0.020(3) 0.031(3)
C123 0.204(8) 0.074(4) 0.116(5) 0.058(4) 0.028(5) 0.039(5)
C124 0.180(8) 0.054(3) 0.206(8) 0.011(4) 0.106(7) 0.041(4)
N4 0.111(3) 0.100(3) 0.123(3) 0.079(3) 0.025(3) 0.022(2)
C120 0.111(3) 0.100(3) 0.123(3) 0.079(3) 0.025(3) 0.022(2)
C121 0.111(3) 0.100(3) 0.123(3) 0.079(3) 0.025(3) 0.022(2)
N4A 0.111(3) 0.100(3) 0.123(3) 0.079(3) 0.025(3) 0.022(2)
C12A 0.111(3) 0.100(3) 0.123(3) 0.079(3) 0.025(3) 0.022(2)
C12B 0.111(3) 0.100(3) 0.123(3) 0.079(3) 0.025(3) 0.022(2)

loop_
_atom_type_symbol
_atom_type_description
_atom_type_scat_dispersion_real
_atom_type_scat_dispersion_imag
_atom_type_scat_source
C C 0.0033 0.0016 'International Tables Vol C Tables 4.2.6.8 and 6.1.1.4'
H H 0.0000 0.0000 'International Tables Vol C Tables 4.2.6.8 and 6.1.1.4'
Cl Cl 0.1484 0.1585 'International Tables Vol C Tables 4.2.6.8 and 6.1.1.4'
Mn Mn 0.3368 0.7283 'International Tables Vol C Tables 4.2.6.8 and 6.1.1.4'
N N 0.0061 0.0033 'International Tables Vol C Tables 4.2.6.8 and 6.1.1.4'
O O 0.0106 0.0060 'International Tables Vol C Tables 4.2.6.8 and 6.1.1.4'

loop_
_geom_angle_atom_site_label_1
_geom_angle_atom_site_label_2
_geom_angle_atom_site_label_3
_geom_angle
_geom_angle_site_symmetry_1
_geom_angle_site_symmetry_3
_geom_angle_publ_flag
O1 Mn1 O9 79.84(9) . . ?
O1 Mn1 O18 92.67(9) . . ?
O2 Mn1 O1 90.10(11) . . ?
O2 Mn1 O3 91.94(11) . . ?
O2 Mn1 O4 175.33(8) . . ?
O2 Mn1 O9 97.01(10) . . ?
O2 Mn1 O18 90.56(10) . . ?
O3 Mn1 O1 172.73(8) . . ?
O3 Mn1 O4 87.65(11) . . ?
O3 Mn1 O9 92.99(9) . . ?
O3 Mn1 O18 94.28(9) . . ?
O4 Mn1 O1 89.75(11) . . ?
O4 Mn1 O9 78.37(10) . . ?
O4 Mn1 O18 94.11(10) . . ?
O9 Mn1 O18 169.32(7) . . ?
O4 Mn2 O13 170.35(7) . . ?
O9 Mn2 O4 79.75(10) . . ?
O9 Mn2 O11 88.25(10) . . ?
O9 Mn2 O13 91.11(9) . . ?
O10 Mn2 O4 93.53(9) . . ?
O10 Mn2 O9 85.47(10) . . ?
O10 Mn2 O11 171.58(8) . . ?
O10 Mn2 O13 82.60(8) . . ?
O11 Mn2 O4 90.86(9) . . ?
O11 Mn2 O13 91.93(8) . . ?
O12 Mn2 O4 103.84(10) . . ?
O12 Mn2 O9 175.97(7) . . ?
O12 Mn2 O10 96.07(10) . . ?
O12 Mn2 O11 89.84(10) . . ?
O12 Mn2 O13 85.41(9) . . ?
O1 Mn3 Cl1 104.41(8) . . ?
O1 Mn3 O9 75.39(9) . . ?
O1 Mn3 O10 97.38(9) . . ?
O1 Mn3 O15 167.20(7) . . ?
O9 Mn3 Cl1 168.56(6) . . ?
O9 Mn3 O10 71.97(9) . . ?
O9 Mn3 O15 91.94(8) . . ?
O10 Mn3 Cl1 96.85(7) . . ?
O10 Mn3 O15 76.54(9) . . ?
O15 Mn3 Cl1 87.63(7) . . ?
O17 Mn3 Cl1 97.48(8) . . ?
O17 Mn3 O1 90.54(10) . . ?
O17 Mn3 O9 93.96(10) . . ?
O17 Mn3 O10 161.35(7) . . ?
O17 Mn3 O15 92.20(10) . . ?
O10 Mn4 Mn2 146.23(5) . 2_766 ?
O10 Mn4 O12 175.17(7) . 2_766 ?
O12 Mn4 Mn2 36.98(5) 2_766 2_766 ?
O13 Mn4 Mn2 89.93(8) . 2_766 ?
O13 Mn4 Mn2 49.14(8) 2_766 2_766 ?
O13 Mn4 O10 85.59(8) . . ?
O13 Mn4 O10 97.11(9) 2_766 . ?
O13 Mn4 O12 86.06(9) 2_766 2_766 ?
O13 Mn4 O12 91.03(8) . 2_766 ?
O13 Mn4 O13 85.64(9) 2_766 . ?
O13 Mn4 O15 95.38(9) . . ?
O13 Mn4 O15 178.86(7) 2_766 . ?
O14 Mn4 Mn2 90.50(9) . 2_766 ?
O14 Mn4 O10 94.30(9) . . ?
O14 Mn4 O12 89.04(8) . 2_766 ?
O14 Mn4 O13 94.99(10) . 2_766 ?
O14 Mn4 O13 179.36(8) . . ?
O14 Mn4 O15 83.99(10) . . ?
O15 Mn4 Mn2 131.30(8) . 2_766 ?
O15 Mn4 O10 82.47(9) . . ?
O15 Mn4 O12 94.43(9) . 2_766 ?
O14 Mn5 Cl1 93.79(9) . . ?
O14 Mn5 O15 73.35(8) . . ?
O14 Mn5 O16 165.75(9) . . ?
O14 Mn5 O19 85.42(11) . . ?
O14 Mn5 O20 97.10(9) . . ?
O15 Mn5 Cl1 86.19(6) . . ?
O15 Mn5 O19 89.80(9) . . ?
O16 Mn5 Cl1 92.22(11) . . ?
O16 Mn5 O15 94.20(10) . . ?
O16 Mn5 O19 87.67(13) . . ?
O19 Mn5 Cl1 175.97(7) . . ?
O20 Mn5 Cl1 95.06(8) . . ?
O20 Mn5 O15 170.44(9) . . ?
O20 Mn5 O16 95.22(11) . . ?
O20 Mn5 O19 88.96(10) . . ?
O5 Mn6 O8 88.51(11) . . ?
O5 Mn6 O13 97.51(9) . . ?
O6 Mn6 O5 90.34(11) . . ?
O6 Mn6 O8 171.12(8) . . ?
O6 Mn6 O13 97.14(10) . . ?
O7 Mn6 O5 168.27(8) . . ?
O7 Mn6 O6 88.89(11) . . ?
O7 Mn6 O8 90.45(11) . . ?
O7 Mn6 O13 94.20(9) . . ?
O8 Mn6 O13 91.73(10) . . ?
Mn3 Cl1 Mn5 86.20(5) . . ?
Mn1 O1 Mn3 106.49(9) . . ?
C6 O1 Mn1 114.64(16) . . ?
C6 O1 Mn3 138.34(17) . . ?
C13 O2 Mn1 123.24(18) . . ?
C20 O3 Mn1 115.92(17) . . ?
Mn1 O4 Mn2 100.11(10) . . ?
C27 O4 Mn1 120.97(16) . . ?
C27 O4 Mn2 138.92(17) . . ?
C53 O5 Mn6 123.29(16) . . ?
C60 O6 Mn6 123.48(17) . . ?
C67 O7 Mn6 125.66(18) . . ?
C74 O8 Mn6 123.99(19) . . ?
Mn2 O9 Mn1 100.34(10) . . ?
Mn2 O9 Mn3 101.36(10) . . ?
Mn3 O9 Mn1 98.23(9) . . ?
Mn2 O10 Mn3 101.11(10) . . ?
Mn2 O10 Mn4 97.96(8) . . ?
Mn3 O10 Mn4 96.71(9) . . ?
Mn2 O12 Mn4 95.52(10) . 2_766 ?
Mn4 O13 Mn2 92.90(9) 2_766 . ?
Mn4 O13 Mn2 93.46(8) . . ?
Mn4 O13 Mn4 94.36(9) 2_766 . ?
Mn4 O13 Mn6 123.43(10) . . ?
Mn4 O13 Mn6 124.02(9) 2_766 . ?
Mn6 O13 Mn2 120.56(10) . . ?
Mn4 O14 Mn5 104.12(10) . . ?
Mn4 O15 Mn3 104.28(10) . . ?
Mn4 O15 Mn5 97.49(9) . . ?
Mn5 O15 Mn3 99.79(8) . . ?
C110 O16 Mn5 125.0(3) . . ?
C113 O17 Mn3 124.0(2) . . ?
C116 O18 Mn1 147.5(2) . . ?
C110 N1 C111 117.3(4) . . ?
C110 N1 C112 125.4(4) . . ?
C112 N1 C111 117.3(4) . . ?
C113 N2 C114 119.5(3) . . ?
C113 N2 C115 121.8(3) . . ?
C115 N2 C114 118.4(3) . . ?
C116 N3 C117 121.5(3) . . ?
C116 N3 C118 120.6(3) . . ?
C118 N3 C117 117.9(3) . . ?
C2 C1 C6 118.6(3) . . ?
C2 C1 C28 119.9(3) . . ?
C6 C1 C28 121.4(2) . . ?
C1 C2 H2 118.4 . . ?
C1 C2 C3 123.3(3) . . ?
C3 C2 H2 118.4 . . ?
C2 C3 C29 119.8(3) . . ?
C4 C3 C2 116.3(3) . . ?
C4 C3 C29 123.9(3) . . ?
C3 C4 H4 118.7 . . ?
C3 C4 C5 122.6(3) . . ?
C5 C4 H4 118.7 . . ?
C4 C5 C7 119.7(3) . . ?
C6 C5 C4 119.3(3) . . ?
C6 C5 C7 121.0(2) . . ?
O1 C6 C1 119.1(3) . . ?
O1 C6 C5 120.9(3) . . ?
C5 C6 C1 119.9(2) . . ?
C5 C7 H7A 109.0 . . ?
C5 C7 H7B 109.0 . . ?
H7A C7 H7B 107.8 . . ?
C8 C7 C5 113.1(3) . . ?
C8 C7 H7A 109.0 . . ?
C8 C7 H7B 109.0 . . ?
C9 C8 C7 121.1(3) . . ?
C9 C8 C13 118.5(3) . . ?
C13 C8 C7 120.4(3) . . ?
C8 C9 H9 118.9 . . ?
C10 C9 C8 122.2(3) . . ?
C10 C9 H9 118.9 . . ?
C9 C10 C33 121.1(3) . . ?
C11 C10 C9 117.3(3) . . ?
C11 C10 C33 121.5(3) . . ?
C10 C11 H11 118.4 . . ?
C12 C11 C10 123.1(3) . . ?
C12 C11 H11 118.4 . . ?
C11 C12 C13 118.6(3) . . ?
C11 C12 C14 121.9(3) . . ?
C13 C12 C14 119.4(3) . . ?
O2 C13 C8 120.0(3) . . ?
O2 C13 C12 119.9(3) . . ?
C12 C13 C8 120.1(3) . . ?
C12 C14 H14A 108.9 . . ?
C12 C14 H14B 108.9 . . ?
C12 C14 C15 113.6(2) . . ?
H14A C14 H14B 107.7 . . ?
C15 C14 H14A 108.9 . . ?
C15 C14 H14B 108.9 . . ?
C16 C15 C14 120.1(3) . . ?
C16 C15 C20 118.6(3) . . ?
C20 C15 C14 121.3(3) . . ?
C15 C16 H16 118.4 . . ?
C17 C16 C15 123.2(3) . . ?
C17 C16 H16 118.4 . . ?
C16 C17 C18 116.7(3) . . ?
C16 C17 C40 120.1(3) . . ?
C18 C17 C40 123.2(3) . . ?
C17 C18 H18 118.5 . . ?
C17 C18 C19 123.0(3) . . ?
C19 C18 H18 118.5 . . ?
C18 C19 C20 118.8(3) . . ?
C18 C19 C21 119.6(3) . . ?
C20 C19 C21 121.5(3) . . ?
O3 C20 C15 119.5(3) . . ?
O3 C20 C19 120.9(3) . . ?
C19 C20 C15 119.6(3) . . ?
C19 C21 H21A 108.9 . . ?
C19 C21 H21B 108.9 . . ?
H21A C21 H21B 107.7 . . ?
C22 C21 C19 113.5(3) . . ?
C22 C21 H21A 108.9 . . ?
C22 C21 H21B 108.9 . . ?
C23 C22 C21 119.8(3) . . ?
C27 C22 C21 121.1(3) . . ?
C27 C22 C23 119.0(3) . . ?
C22 C23 H23 118.7 . . ?
C24 C23 C22 122.5(3) . . ?
C24 C23 H23 118.7 . . ?
C23 C24 C44 121.6(3) . . ?
C25 C24 C23 116.8(3) . . ?
C25 C24 C44 121.5(3) . . ?
C24 C25 H25 118.2 . . ?
C24 C25 C26 123.7(3) . . ?
C26 C25 H25 118.2 . . ?
C25 C26 C27 117.7(3) . . ?
C25 C26 C28 120.8(3) . . ?
C27 C26 C28 121.4(3) . . ?
O4 C27 C22 120.4(3) . . ?
O4 C27 C26 119.3(3) . . ?
C22 C27 C26 120.2(3) . . ?
C1 C28 C26 111.0(2) . . ?
C1 C28 H28A 109.4 . . ?
C1 C28 H28B 109.4 . . ?
C26 C28 H28A 109.4 . . ?
C26 C28 H28B 109.4 . . ?
H28A C28 H28B 108.0 . . ?
C3 C29 C30 109.4(3) . . ?
C3 C29 C31 108.7(3) . . ?
C30 C29 C31 108.9(3) . . ?
C32 C29 C3 112.2(3) . . ?
C32 C29 C30 109.0(3) . . ?
C32 C29 C31 108.6(3) . . ?
C29 C30 H30A 109.5 . . ?
C29 C30 H30B 109.5 . . ?
C29 C30 H30C 109.5 . . ?
H30A C30 H30B 109.5 . . ?
H30A C30 H30C 109.5 . . ?
H30B C30 H30C 109.5 . . ?
C29 C31 H31A 109.5 . . ?
C29 C31 H31B 109.5 . . ?
C29 C31 H31C 109.5 . . ?
H31A C31 H31B 109.5 . . ?
H31A C31 H31C 109.5 . . ?
H31B C31 H31C 109.5 . . ?
C29 C32 H32A 109.5 . . ?
C29 C32 H32B 109.5 . . ?
C29 C32 H32C 109.5 . . ?
H32A C32 H32B 109.5 . . ?
H32A C32 H32C 109.5 . . ?
H32B C32 H32C 109.5 . . ?
C10 C33 C37 108.0(4) . . ?
C10 C33 C39 111.4(4) . . ?
C10 C33 C36 111.0(4) . . ?
C35 C33 C10 112.0(4) . . ?
C35 C33 C37 110.6(5) . . ?
C35 C33 C39 110.4(5) . . ?
C37 C33 C39 104.1(5) . . ?
C34 C33 C10 107.8(4) . . ?
C34 C33 C36 105.5(5) . . ?
C38 C33 C10 109.8(4) . . ?
C38 C33 C34 112.7(5) . . ?
C38 C33 C36 110.0(5) . . ?
C17 C40 C41 110.1(3) . . ?
C17 C40 C43 112.0(3) . . ?
C42 C40 C17 109.7(3) . . ?
C42 C40 C41 108.6(3) . . ?
C42 C40 C43 110.7(4) . . ?
C43 C40 C41 105.7(3) . . ?
C40 C41 H41A 109.5 . . ?
C40 C41 H41B 109.5 . . ?
C40 C41 H41C 109.5 . . ?
H41A C41 H41B 109.5 . . ?
H41A C41 H41C 109.5 . . ?
H41B C41 H41C 109.5 . . ?
C40 C42 H42A 109.5 . . ?
C40 C42 H42B 109.5 . . ?
C40 C42 H42C 109.5 . . ?
H42A C42 H42B 109.5 . . ?
H42A C42 H42C 109.5 . . ?
H42B C42 H42C 109.5 . . ?
C40 C43 H43A 109.5 . . ?
C40 C43 H43B 109.5 . . ?
C40 C43 H43C 109.5 . . ?
H43A C43 H43B 109.5 . . ?
H43A C43 H43C 109.5 . . ?
H43B C43 H43C 109.5 . . ?
C45 C44 C24 110.4(4) . . ?
C46 C44 C24 109.2(3) . . ?
C46 C44 C45 108.6(4) . . ?
C46 C44 C47 112.0(5) . . ?
C47 C44 C24 111.2(4) . . ?
C47 C44 C45 105.4(5) . . ?
C44 C45 H45A 109.5 . . ?
C44 C45 H45B 109.5 . . ?
C44 C45 H45C 109.5 . . ?
H45A C45 H45B 109.5 . . ?
H45A C45 H45C 109.5 . . ?
H45B C45 H45C 109.5 . . ?
C44 C46 H46A 109.5 . . ?
C44 C46 H46B 109.5 . . ?
C44 C46 H46C 109.5 . . ?
H46A C46 H46B 109.5 . . ?
H46A C46 H46C 109.5 . . ?
H46B C46 H46C 109.5 . . ?
C44 C47 H47A 109.5 . . ?
C44 C47 H47B 109.5 . . ?
C44 C47 H47C 109.5 . . ?
H47A C47 H47B 109.5 . . ?
H47A C47 H47C 109.5 . . ?
H47B C47 H47C 109.5 . . ?
C49 C48 C53 119.4(3) . . ?
C49 C48 C75 120.0(3) . . ?
C53 C48 C75 120.4(3) . . ?
C48 C49 H49 118.7 . . ?
C50 C49 C48 122.7(3) . . ?
C50 C49 H49 118.7 . . ?
C49 C50 C51 117.0(3) . . ?
C49 C50 C76 121.7(3) . . ?
C51 C50 C76 121.2(4) . . ?
C50 C51 H51 118.7 . . ?
C52 C51 C50 122.6(3) . . ?
C52 C51 H51 118.7 . . ?
C51 C52 C53 119.6(3) . . ?
C51 C52 C54 119.6(3) . . ?
C53 C52 C54 120.6(3) . . ?
O5 C53 C48 121.1(3) . . ?
O5 C53 C52 120.3(3) . . ?
C48 C53 C52 118.5(3) . . ?
C52 C54 H54A 110.0 . . ?
C52 C54 H54B 110.0 . . ?
C52 C54 C55 108.4(2) . . ?
H54A C54 H54B 108.4 . . ?
C55 C54 H54A 110.0 . . ?
C55 C54 H54B 110.0 . . ?
C56 C55 C54 119.1(3) . . ?
C56 C55 C60 119.7(3) . . ?
C60 C55 C54 121.0(3) . . ?
C55 C56 H56 118.6 . . ?
C57 C56 C55 122.7(3) . . ?
C57 C56 H56 118.6 . . ?
C56 C57 C58 116.3(3) . . ?
C56 C57 C83 124.4(3) . . ?
C58 C57 C83 119.2(3) . . ?
C57 C58 H58 118.6 . . ?
C59 C58 C57 122.9(3) . . ?
C59 C58 H58 118.6 . . ?
C58 C59 C60 119.8(3) . . ?
C58 C59 C61 118.0(3) . . ?
C60 C59 C61 122.1(3) . . ?
O6 C60 C55 120.4(2) . . ?
O6 C60 C59 121.0(3) . . ?
C55 C60 C59 118.5(3) . . ?
C59 C61 H61A 109.6 . . ?
C59 C61 H61B 109.6 . . ?
C59 C61 C62 110.3(3) . . ?
H61A C61 H61B 108.1 . . ?
C62 C61 H61A 109.6 . . ?
C62 C61 H61B 109.6 . . ?
C63 C62 C61 119.8(3) . . ?
C67 C62 C61 121.1(2) . . ?
C67 C62 C63 119.1(3) . . ?
C62 C63 H63 119.1 . . ?
C64 C63 C62 121.9(3) . . ?
C64 C63 H63 119.1 . . ?
C63 C64 C65 118.1(3) . . ?
C63 C64 C87 120.5(4) . . ?
C65 C64 C87 121.3(4) . . ?
C64 C65 H65 119.1 . . ?
C64 C65 C66 121.9(3) . . ?
C66 C65 H65 119.1 . . ?
C65 C66 C68 119.8(3) . . ?
C67 C66 C65 118.9(3) . . ?
C67 C66 C68 121.2(2) . . ?
O7 C67 C62 120.7(3) . . ?
O7 C67 C66 119.2(3) . . ?
C62 C67 C66 120.1(3) . . ?
C66 C68 H68A 109.6 . . ?
C66 C68 H68B 109.6 . . ?
H68A C68 H68B 108.1 . . ?
C69 C68 C66 110.4(3) . . ?
C69 C68 H68A 109.6 . . ?
C69 C68 H68B 109.6 . . ?
C70 C69 C68 120.1(3) . . ?
C70 C69 C74 117.9(4) . . ?
C74 C69 C68 121.8(3) . . ?
C69 C70 H70 118.3 . . ?
C71 C70 C69 123.4(4) . . ?
C71 C70 H70 118.3 . . ?
C70 C71 C94 124.0(4) . . ?
C70 C71 C94A 105.9(7) . . ?
C72 C71 C70 117.0(3) . . ?
C72 C71 C94 118.8(4) . . ?
C72 C71 C94A 133.7(7) . . ?
C71 C72 H72 118.5 . . ?
C71 C72 C73 123.1(4) . . ?
C73 C72 H72 118.5 . . ?
C72 C73 C74 118.6(3) . . ?
C72 C73 C75 119.3(3) . . ?
C74 C73 C75 121.9(3) . . ?
O8 C74 C69 120.0(3) . . ?
O8 C74 C73 120.0(3) . . ?
C73 C74 C69 119.9(3) . . ?
C48 C75 H75A 109.7 . . ?
C48 C75 H75B 109.7 . . ?
C73 C75 C48 110.0(3) . . ?
C73 C75 H75A 109.7 . . ?
C73 C75 H75B 109.7 . . ?
H75A C75 H75B 108.2 . . ?
C50 C76 C78 107.9(4) . . ?
C50 C76 C80 106.2(4) . . ?
C50 C76 C77 105.4(4) . . ?
C50 C76 C81 108.7(4) . . ?
C80 C76 C78 103.6(5) . . ?
C82 C76 C50 115.8(4) . . ?
C82 C76 C78 111.5(6) . . ?
C82 C76 C80 111.0(6) . . ?
C79 C76 C50 115.9(5) . . ?
C79 C76 C77 109.1(5) . . ?
C79 C76 C81 116.5(6) . . ?
C81 C76 C77 99.5(6) . . ?
C57 C83 C85 108.9(3) . . ?
C84 C83 C57 111.8(3) . . ?
C84 C83 C85 107.6(4) . . ?
C84 C83 C86 110.2(4) . . ?
C86 C83 C57 109.7(3) . . ?
C86 C83 C85 108.5(4) . . ?
C83 C84 H84A 109.5 . . ?
C83 C84 H84B 109.5 . . ?
C83 C84 H84C 109.5 . . ?
H84A C84 H84B 109.5 . . ?
H84A C84 H84C 109.5 . . ?
H84B C84 H84C 109.5 . . ?
C83 C85 H85A 109.5 . . ?
C83 C85 H85B 109.5 . . ?
C83 C85 H85C 109.5 . . ?
H85A C85 H85B 109.5 . . ?
H85A C85 H85C 109.5 . . ?
H85B C85 H85C 109.5 . . ?
C83 C86 H86A 109.5 . . ?
C83 C86 H86B 109.5 . . ?
C83 C86 H86C 109.5 . . ?
H86A C86 H86B 109.5 . . ?
H86A C86 H86C 109.5 . . ?
H86B C86 H86C 109.5 . . ?
C64 C87 C89 111.1(5) . . ?
C64 C87 C88 109.3(4) . . ?
C64 C87 C92 107.6(5) . . ?
C91 C87 C64 110.4(4) . . ?
C91 C87 C89 106.2(6) . . ?
C93 C87 C64 109.1(5) . . ?
C93 C87 C89 105.5(6) . . ?
C93 C87 C91 114.4(7) . . ?
C90 C87 C64 109.6(5) . . ?
C90 C87 C88 113.1(7) . . ?
C90 C87 C92 112.8(6) . . ?
C92 C87 C88 104.2(6) . . ?
O16 C110 N1 121.8(4) . . ?
O16 C110 H110 119.1 . . ?
N1 C110 H110 119.1 . . ?
N1 C111 H11A 109.5 . . ?
N1 C111 H11B 109.5 . . ?
N1 C111 H11C 109.5 . . ?
H11A C111 H11B 109.5 . . ?
H11A C111 H11C 109.5 . . ?
H11B C111 H11C 109.5 . . ?
N1 C112 H11D 109.5 . . ?
N1 C112 H11E 109.5 . . ?
N1 C112 H11F 109.5 . . ?
H11D C112 H11E 109.5 . . ?
H11D C112 H11F 109.5 . . ?
H11E C112 H11F 109.5 . . ?
O17 C113 N2 124.3(3) . . ?
O17 C113 H113 117.8 . . ?
N2 C113 H113 117.8 . . ?
N2 C114 H11G 109.5 . . ?
N2 C114 H11H 109.5 . . ?
N2 C114 H11I 109.5 . . ?
H11G C114 H11H 109.5 . . ?
H11G C114 H11I 109.5 . . ?
H11H C114 H11I 109.5 . . ?
N2 C115 H11J 109.5 . . ?
N2 C115 H11K 109.5 . . ?
N2 C115 H11L 109.5 . . ?
H11J C115 H11K 109.5 . . ?
H11J C115 H11L 109.5 . . ?
H11K C115 H11L 109.5 . . ?
O18 C116 N3 126.1(3) . . ?
O18 C116 H116 117.0 . . ?
N3 C116 H116 117.0 . . ?
N3 C117 H11M 109.5 . . ?
N3 C117 H11N 109.5 . . ?
N3 C117 H11O 109.5 . . ?
H11M C117 H11N 109.5 . . ?
H11M C117 H11O 109.5 . . ?
H11N C117 H11O 109.5 . . ?
N3 C118 H11P 109.5 . . ?
N3 C118 H11Q 109.5 . . ?
N3 C118 H11R 109.5 . . ?
H11P C118 H11Q 109.5 . . ?
H11P C118 H11R 109.5 . . ?
H11Q C118 H11R 109.5 . . ?
C33 C35 H35A 109.5 . . ?
C33 C35 H35B 109.5 . . ?
C33 C35 H35C 109.5 . . ?
H35A C35 H35B 109.5 . . ?
H35A C35 H35C 109.5 . . ?
H35B C35 H35C 109.5 . . ?
C33 C37 H37A 109.5 . . ?
C33 C37 H37B 109.5 . . ?
C33 C37 H37C 109.5 . . ?
H37A C37 H37B 109.5 . . ?
H37A C37 H37C 109.5 . . ?
H37B C37 H37C 109.5 . . ?
C33 C39 H39A 109.5 . . ?
C33 C39 H39B 109.5 . . ?
C33 C39 H39C 109.5 . . ?
H39A C39 H39B 109.5 . . ?
H39A C39 H39C 109.5 . . ?
H39B C39 H39C 109.5 . . ?
C76 C78 H78A 109.5 . . ?
C76 C78 H78B 109.5 . . ?
C76 C78 H78C 109.5 . . ?
H78A C78 H78B 109.5 . . ?
H78A C78 H78C 109.5 . . ?
H78B C78 H78C 109.5 . . ?
C76 C80 H80A 109.5 . . ?
C76 C80 H80B 109.5 . . ?
C76 C80 H80C 109.5 . . ?
H80A C80 H80B 109.5 . . ?
H80A C80 H80C 109.5 . . ?
H80B C80 H80C 109.5 . . ?
C76 C82 H82A 109.5 . . ?
C76 C82 H82B 109.5 . . ?
C76 C82 H82C 109.5 . . ?
H82A C82 H82B 109.5 . . ?
H82A C82 H82C 109.5 . . ?
H82B C82 H82C 109.5 . . ?
C87 C89 H89A 109.5 . . ?
C87 C89 H89B 109.5 . . ?
C87 C89 H89C 109.5 . . ?
H89A C89 H89B 109.5 . . ?
H89A C89 H89C 109.5 . . ?
H89B C89 H89C 109.5 . . ?
C87 C91 H91A 109.5 . . ?
C87 C91 H91B 109.5 . . ?
C87 C91 H91C 109.5 . . ?
H91A C91 H91B 109.5 . . ?
H91A C91 H91C 109.5 . . ?
H91B C91 H91C 109.5 . . ?
C87 C93 H93A 109.5 . . ?
C87 C93 H93B 109.5 . . ?
C87 C93 H93C 109.5 . . ?
H93A C93 H93B 109.5 . . ?
H93A C93 H93C 109.5 . . ?
H93B C93 H93C 109.5 . . ?
C96 C94 C71 106.1(4) . . ?
C96 C94 C98 110.9(5) . . ?
C96 C94 C100 108.5(5) . . ?
C98 C94 C71 108.6(4) . . ?
C100 C94 C71 113.8(5) . . ?
C100 C94 C98 108.9(5) . . ?
C94 C96 H96A 109.5 . . ?
C94 C96 H96B 109.5 . . ?
C94 C96 H96C 109.5 . . ?
H96A C96 H96B 109.5 . . ?
H96A C96 H96C 109.5 . . ?
H96B C96 H96C 109.5 . . ?
C94 C98 H98A 109.5 . . ?
C94 C98 H98B 109.5 . . ?
C94 C98 H98C 109.5 . . ?
H98A C98 H98B 109.5 . . ?
H98A C98 H98C 109.5 . . ?
H98B C98 H98C 109.5 . . ?
C94 C100 H10A 109.5 . . ?
C94 C100 H10B 109.5 . . ?
C94 C100 H10C 109.5 . . ?
H10A C100 H10B 109.5 . . ?
H10A C100 H10C 109.5 . . ?
H10B C100 H10C 109.5 . . ?
C33 C34 H34A 109.5 . . ?
C33 C34 H34B 109.5 . . ?
C33 C34 H34C 109.5 . . ?
H34A C34 H34B 109.5 . . ?
H34A C34 H34C 109.5 . . ?
H34B C34 H34C 109.5 . . ?
C33 C36 H36A 109.5 . . ?
C33 C36 H36B 109.5 . . ?
C33 C36 H36C 109.5 . . ?
H36A C36 H36B 109.5 . . ?
H36A C36 H36C 109.5 . . ?
H36B C36 H36C 109.5 . . ?
C33 C38 H38A 109.5 . . ?
C33 C38 H38B 109.5 . . ?
C33 C38 H38C 109.5 . . ?
H38A C38 H38B 109.5 . . ?
H38A C38 H38C 109.5 . . ?
H38B C38 H38C 109.5 . . ?
C76 C77 H77A 109.5 . . ?
C76 C77 H77B 109.5 . . ?
C76 C77 H77C 109.5 . . ?
H77A C77 H77B 109.5 . . ?
H77A C77 H77C 109.5 . . ?
H77B C77 H77C 109.5 . . ?
C76 C79 H79A 109.5 . . ?
C76 C79 H79B 109.5 . . ?
C76 C79 H79C 109.5 . . ?
H79A C79 H79B 109.5 . . ?
H79A C79 H79C 109.5 . . ?
H79B C79 H79C 109.5 . . ?
C76 C81 H81A 109.5 . . ?
C76 C81 H81B 109.5 . . ?
C76 C81 H81C 109.5 . . ?
H81A C81 H81B 109.5 . . ?
H81A C81 H81C 109.5 . . ?
H81B C81 H81C 109.5 . . ?
C87 C88 H88A 109.5 . . ?
C87 C88 H88B 109.5 . . ?
C87 C88 H88C 109.5 . . ?
H88A C88 H88B 109.5 . . ?
H88A C88 H88C 109.5 . . ?
H88B C88 H88C 109.5 . . ?
C87 C90 H90A 109.5 . . ?
C87 C90 H90B 109.5 . . ?
C87 C90 H90C 109.5 . . ?
H90A C90 H90B 109.5 . . ?
H90A C90 H90C 109.5 . . ?
H90B C90 H90C 109.5 . . ?
C87 C92 H92A 109.5 . . ?
C87 C92 H92B 109.5 . . ?
C87 C92 H92C 109.5 . . ?
H92A C92 H92B 109.5 . . ?
H92A C92 H92C 109.5 . . ?
H92B C92 H92C 109.5 . . ?
C95 C94A C71 114.9(11) . . ?
C95 C94A C97 105.8(11) . . ?
C97 C94A C71 124.3(11) . . ?
C99 C94A C71 97.2(10) . . ?
C99 C94A C95 108.3(11) . . ?
C99 C94A C97 104.6(11) . . ?
C94A C95 H95A 109.5 . . ?
C94A C95 H95B 109.5 . . ?
C94A C95 H95C 109.5 . . ?
H95A C95 H95B 109.5 . . ?
H95A C95 H95C 109.5 . . ?
H95B C95 H95C 109.5 . . ?
C94A C97 H97A 109.5 . . ?
C94A C97 H97B 109.5 . . ?
C94A C97 H97C 109.5 . . ?
H97A C97 H97B 109.5 . . ?
H97A C97 H97C 109.5 . . ?
H97B C97 H97C 109.5 . . ?
C94A C99 H99A 109.5 . . ?
C94A C99 H99B 109.5 . . ?
C94A C99 H99C 109.5 . . ?
H99A C99 H99B 109.5 . . ?
H99A C99 H99C 109.5 . . ?
H99B C99 H99C 109.5 . . ?
C122 O20 Mn5 125.2(3) . . ?
C122 N5 C123 122.2(5) . . ?
C122 N5 C124 118.4(5) . . ?
C123 N5 C124 119.2(5) . . ?
O20 C122 N5 125.5(5) . . ?
O20 C122 H122 117.2 . . ?
N5 C122 H122 117.2 . . ?
N5 C123 H12A 109.5 . . ?
N5 C123 H12B 109.5 . . ?
N5 C123 H12C 109.5 . . ?
H12A C123 H12B 109.5 . . ?
H12A C123 H12C 109.5 . . ?
H12B C123 H12C 109.5 . . ?
N5 C124 H12D 109.5 . . ?
N5 C124 H12E 109.5 . . ?
N5 C124 H12F 109.5 . . ?
H12D C124 H12E 109.5 . . ?
H12D C124 H12F 109.5 . . ?
H12E C124 H12F 109.5 . . ?
H12G C120 H12H 109.5 . . ?
H12G C120 H12I 109.5 . . ?
H12H C120 H12I 109.5 . . ?
C121 C120 H12G 109.5 . . ?
C121 C120 H12H 109.5 . . ?
C121 C120 H12I 109.5 . . ?
N4 C121 C120 174.7(10) . . ?
H12J C12A H12K 109.5 . . ?
H12J C12A H12L 109.5 . . ?
H12K C12A H12L 109.5 . . ?
C12B C12A H12J 109.5 . . ?
C12B C12A H12K 109.5 . . ?
C12B C12A H12L 109.5 . . ?
N4A C12B C12A 168(3) . . ?

loop_
_geom_bond_atom_site_label_1
_geom_bond_atom_site_label_2
_geom_bond_distance
_geom_bond_site_symmetry_2
_geom_bond_publ_flag
Mn1 O1 1.973(2) . ?
Mn1 O2 1.882(2) . ?
Mn1 O3 1.935(2) . ?
Mn1 O4 1.967(2) . ?
Mn1 O9 2.216(2) . ?
Mn1 O18 2.271(3) . ?
Mn2 O4 2.191(2) . ?
Mn2 O9 1.931(2) . ?
Mn2 O10 1.914(2) . ?
Mn2 O11 2.036(3) . ?
Mn2 O12 1.888(2) . ?
Mn2 O13 2.366(3) . ?
Mn3 Cl1 2.462(2) . ?
Mn3 O1 2.199(2) . ?
Mn3 O9 2.209(3) . ?
Mn3 O10 2.232(3) . ?
Mn3 O15 2.261(2) . ?
Mn3 O17 2.163(2) . ?
Mn4 Mn2 3.124(2) 2_766 ?
Mn4 O10 2.242(2) . ?
Mn4 O12 2.314(3) 2_766 ?
Mn4 O13 1.924(2) 2_766 ?
Mn4 O13 1.931(2) . ?
Mn4 O14 1.894(2) . ?
Mn4 O15 1.968(2) . ?
Mn5 Cl1 2.555(2) . ?
Mn5 O14 2.102(3) . ?
Mn5 O15 2.222(3) . ?
Mn5 O16 2.153(3) . ?
Mn5 O19 2.259(3) . ?
Mn5 O20 2.148(3) . ?
Mn6 O5 1.939(2) . ?
Mn6 O6 1.932(2) . ?
Mn6 O7 1.930(2) . ?
Mn6 O8 1.948(2) . ?
Mn6 O13 2.144(2) . ?
O1 C6 1.365(3) . ?
O2 C13 1.345(3) . ?
O3 C20 1.356(4) . ?
O4 C27 1.368(3) . ?
O5 C53 1.354(3) . ?
O6 C60 1.367(3) . ?
O7 C67 1.373(3) . ?
O8 C74 1.368(3) . ?
O12 Mn4 2.314(3) 2_766 ?
O13 Mn4 1.924(2) 2_766 ?
O16 C110 1.207(5) . ?
O17 C113 1.247(4) . ?
O18 C116 1.233(4) . ?
N1 C110 1.341(6) . ?
N1 C111 1.447(5) . ?
N1 C112 1.440(5) . ?
N2 C113 1.328(4) . ?
N2 C114 1.457(4) . ?
N2 C115 1.443(5) . ?
N3 C116 1.320(4) . ?
N3 C117 1.454(5) . ?
N3 C118 1.431(5) . ?
C1 C2 1.390(4) . ?
C1 C6 1.411(4) . ?
C1 C28 1.515(5) . ?
C2 H2 0.9500 . ?
C2 C3 1.406(5) . ?
C3 C4 1.394(5) . ?
C3 C29 1.534(4) . ?
C4 H4 0.9500 . ?
C4 C5 1.403(4) . ?
C5 C6 1.399(4) . ?
C5 C7 1.525(4) . ?
C7 H7A 0.9900 . ?
C7 H7B 0.9900 . ?
C7 C8 1.517(5) . ?
C8 C9 1.401(4) . ?
C8 C13 1.408(4) . ?
C9 H9 0.9500 . ?
C9 C10 1.392(5) . ?
C10 C11 1.388(5) . ?
C10 C33 1.546(5) . ?
C11 H11 0.9500 . ?
C11 C12 1.384(4) . ?
C12 C13 1.405(4) . ?
C12 C14 1.525(4) . ?
C14 H14A 0.9900 . ?
C14 H14B 0.9900 . ?
C14 C15 1.526(5) . ?
C15 C16 1.400(4) . ?
C15 C20 1.405(4) . ?
C16 H16 0.9500 . ?
C16 C17 1.379(5) . ?
C17 C18 1.390(5) . ?
C17 C40 1.534(5) . ?
C18 H18 0.9500 . ?
C18 C19 1.395(4) . ?
C19 C20 1.404(5) . ?
C19 C21 1.521(4) . ?
C21 H21A 0.9900 . ?
C21 H21B 0.9900 . ?
C21 C22 1.521(4) . ?
C22 C23 1.402(4) . ?
C22 C27 1.396(4) . ?
C23 H23 0.9500 . ?
C23 C24 1.393(5) . ?
C24 C25 1.383(5) . ?
C24 C44 1.549(5) . ?
C25 H25 0.9500 . ?
C25 C26 1.403(4) . ?
C26 C27 1.415(4) . ?
C26 C28 1.520(5) . ?
C28 H28A 0.9900 . ?
C28 H28B 0.9900 . ?
C29 C30 1.539(5) . ?
C29 C31 1.540(5) . ?
C29 C32 1.533(5) . ?
C30 H30A 0.9800 . ?
C30 H30B 0.9800 . ?
C30 H30C 0.9800 . ?
C31 H31A 0.9800 . ?
C31 H31B 0.9800 . ?
C31 H31C 0.9800 . ?
C32 H32A 0.9800 . ?
C32 H32B 0.9800 . ?
C32 H32C 0.9800 . ?
C33 C35 1.470(8) . ?
C33 C37 1.574(9) . ?
C33 C39 1.619(9) . ?
C33 C34 1.531(9) . ?
C33 C36 1.608(9) . ?
C33 C38 1.485(8) . ?
C40 C41 1.549(5) . ?
C40 C42 1.511(5) . ?
C40 C43 1.541(6) . ?
C41 H41A 0.9800 . ?
C41 H41B 0.9800 . ?
C41 H41C 0.9800 . ?
C42 H42A 0.9800 . ?
C42 H42B 0.9800 . ?
C42 H42C 0.9800 . ?
C43 H43A 0.9800 . ?
C43 H43B 0.9800 . ?
C43 H43C 0.9800 . ?
C44 C45 1.547(7) . ?
C44 C46 1.487(6) . ?
C44 C47 1.518(7) . ?
C45 H45A 0.9800 . ?
C45 H45B 0.9800 . ?
C45 H45C 0.9800 . ?
C46 H46A 0.9800 . ?
C46 H46B 0.9800 . ?
C46 H46C 0.9800 . ?
C47 H47A 0.9800 . ?
C47 H47B 0.9800 . ?
C47 H47C 0.9800 . ?
C48 C49 1.394(5) . ?
C48 C53 1.406(4) . ?
C48 C75 1.524(5) . ?
C49 H49 0.9500 . ?
C49 C50 1.386(5) . ?
C50 C51 1.391(5) . ?
C50 C76 1.545(5) . ?
C51 H51 0.9500 . ?
C51 C52 1.385(4) . ?
C52 C53 1.416(4) . ?
C52 C54 1.518(4) . ?
C54 H54A 0.9900 . ?
C54 H54B 0.9900 . ?
C54 C55 1.518(4) . ?
C55 C56 1.398(4) . ?
C55 C60 1.399(4) . ?
C56 H56 0.9500 . ?
C56 C57 1.396(4) . ?
C57 C58 1.396(5) . ?
C57 C83 1.533(5) . ?
C58 H58 0.9500 . ?
C58 C59 1.387(4) . ?
C59 C60 1.415(4) . ?
C59 C61 1.502(4) . ?
C61 H61A 0.9900 . ?
C61 H61B 0.9900 . ?
C61 C62 1.511(5) . ?
C62 C63 1.406(4) . ?
C62 C67 1.395(5) . ?
C63 H63 0.9500 . ?
C63 C64 1.382(5) . ?
C64 C65 1.388(6) . ?
C64 C87 1.558(5) . ?
C65 H65 0.9500 . ?
C65 C66 1.402(4) . ?
C66 C67 1.401(5) . ?
C66 C68 1.524(5) . ?
C68 H68A 0.9900 . ?
C68 H68B 0.9900 . ?
C68 C69 1.501(5) . ?
C69 C70 1.396(5) . ?
C69 C74 1.411(5) . ?
C70 H70 0.9500 . ?
C70 C71 1.385(6) . ?
C71 C72 1.372(6) . ?
C71 C94 1.556(6) . ?
C71 C94A 1.590(13) . ?
C72 H72 0.9500 . ?
C72 C73 1.398(4) . ?
C73 C74 1.403(5) . ?
C73 C75 1.519(5) . ?
C75 H75A 0.9900 . ?
C75 H75B 0.9900 . ?
C76 C78 1.634(9) . ?
C76 C80 1.599(9) . ?
C76 C82 1.475(9) . ?
C76 C77 1.627(9) . ?
C76 C79 1.428(8) . ?
C76 C81 1.556(9) . ?
C83 C84 1.519(6) . ?
C83 C85 1.551(7) . ?
C83 C86 1.520(6) . ?
C84 H84A 0.9800 . ?
C84 H84B 0.9800 . ?
C84 H84C 0.9800 . ?
C85 H85A 0.9800 . ?
C85 H85B 0.9800 . ?
C85 H85C 0.9800 . ?
C86 H86A 0.9800 . ?
C86 H86B 0.9800 . ?
C86 H86C 0.9800 . ?
C87 C89 1.614(10) . ?
C87 C91 1.538(10) . ?
C87 C93 1.493(10) . ?
C87 C88 1.572(10) . ?
C87 C90 1.483(10) . ?
C87 C92 1.569(10) . ?
C110 H110 0.9500 . ?
C111 H11A 0.9800 . ?
C111 H11B 0.9800 . ?
C111 H11C 0.9800 . ?
C112 H11D 0.9800 . ?
C112 H11E 0.9800 . ?
C112 H11F 0.9800 . ?
C113 H113 0.9500 . ?
C114 H11G 0.9800 . ?
C114 H11H 0.9800 . ?
C114 H11I 0.9800 . ?
C115 H11J 0.9800 . ?
C115 H11K 0.9800 . ?
C115 H11L 0.9800 . ?
C116 H116 0.9500 . ?
C117 H11M 0.9800 . ?
C117 H11N 0.9800 . ?
C117 H11O 0.9800 . ?
C118 H11P 0.9800 . ?
C118 H11Q 0.9800 . ?
C118 H11R 0.9800 . ?
C35 H35A 0.9800 . ?
C35 H35B 0.9800 . ?
C35 H35C 0.9800 . ?
C37 H37A 0.9800 . ?
C37 H37B 0.9800 . ?
C37 H37C 0.9800 . ?
C39 H39A 0.9800 . ?
C39 H39B 0.9800 . ?
C39 H39C 0.9800 . ?
C78 H78A 0.9800 . ?
C78 H78B 0.9800 . ?
C78 H78C 0.9800 . ?
C80 H80A 0.9800 . ?
C80 H80B 0.9800 . ?
C80 H80C 0.9800 . ?
C82 H82A 0.9800 . ?
C82 H82B 0.9800 . ?
C82 H82C 0.9800 . ?
C89 H89A 0.9800 . ?
C89 H89B 0.9800 . ?
C89 H89C 0.9800 . ?
C91 H91A 0.9800 . ?
C91 H91B 0.9800 . ?
C91 H91C 0.9800 . ?
C93 H93A 0.9800 . ?
C93 H93B 0.9800 . ?
C93 H93C 0.9800 . ?
C94 C96 1.532(8) . ?
C94 C98 1.555(8) . ?
C94 C100 1.535(8) . ?
C96 H96A 0.9800 . ?
C96 H96B 0.9800 . ?
C96 H96C 0.9800 . ?
C98 H98A 0.9800 . ?
C98 H98B 0.9800 . ?
C98 H98C 0.9800 . ?
C100 H10A 0.9800 . ?
C100 H10B 0.9800 . ?
C100 H10C 0.9800 . ?
C34 H34A 0.9800 . ?
C34 H34B 0.9800 . ?
C34 H34C 0.9800 . ?
C36 H36A 0.9800 . ?
C36 H36B 0.9800 . ?
C36 H36C 0.9800 . ?
C38 H38A 0.9800 . ?
C38 H38B 0.9800 . ?
C38 H38C 0.9800 . ?
C77 H77A 0.9800 . ?
C77 H77B 0.9800 . ?
C77 H77C 0.9800 . ?
C79 H79A 0.9800 . ?
C79 H79B 0.9800 . ?
C79 H79C 0.9800 . ?
C81 H81A 0.9800 . ?
C81 H81B 0.9800 . ?
C81 H81C 0.9800 . ?
C88 H88A 0.9800 . ?
C88 H88B 0.9800 . ?
C88 H88C 0.9800 . ?
C90 H90A 0.9800 . ?
C90 H90B 0.9800 . ?
C90 H90C 0.9800 . ?
C92 H92A 0.9800 . ?
C92 H92B 0.9800 . ?
C92 H92C 0.9800 . ?
C94A C95 1.568(15) . ?
C94A C97 1.588(15) . ?
C94A C99 1.544(15) . ?
C95 H95A 0.9800 . ?
C95 H95B 0.9800 . ?
C95 H95C 0.9800 . ?
C97 H97A 0.9800 . ?
C97 H97B 0.9800 . ?
C97 H97C 0.9800 . ?
C99 H99A 0.9800 . ?
C99 H99B 0.9800 . ?
C99 H99C 0.9800 . ?
O20 C122 1.201(6) . ?
N5 C122 1.333(6) . ?
N5 C123 1.443(8) . ?
N5 C124 1.506(8) . ?
C122 H122 0.9500 . ?
C123 H12A 0.9800 . ?
C123 H12B 0.9800 . ?
C123 H12C 0.9800 . ?
C124 H12D 0.9800 . ?
C124 H12E 0.9800 . ?
C124 H12F 0.9800 . ?
N4 C121 1.155(7) . ?
C120 H12G 0.9800 . ?
C120 H12H 0.9800 . ?
C120 H12I 0.9800 . ?
C120 C121 1.413(8) . ?
N4A C12B 1.170(15) . ?
C12A H12J 0.9800 . ?
C12A H12K 0.9800 . ?
C12A H12L 0.9800 . ?
C12A C12B 1.532(15) . ?

loop_
_geom_torsion_atom_site_label_1
_geom_torsion_atom_site_label_2
_geom_torsion_atom_site_label_3
_geom_torsion_atom_site_label_4
_geom_torsion
_geom_torsion_site_symmetry_1
_geom_torsion_site_symmetry_2
_geom_torsion_site_symmetry_3
_geom_torsion_site_symmetry_4
_geom_torsion_publ_flag
Mn1 O1 C6 C1 -90.6(3) . . . . ?
Mn1 O1 C6 C5 86.2(3) . . . . ?
Mn1 O2 C13 C8 -91.1(3) . . . . ?
Mn1 O2 C13 C12 90.9(3) . . . . ?
Mn1 O3 C20 C15 -88.6(3) . . . . ?
Mn1 O3 C20 C19 91.0(3) . . . . ?
Mn1 O4 C27 C22 -89.7(3) . . . . ?
Mn1 O4 C27 C26 88.1(3) . . . . ?
Mn1 O18 C116 N3 170.2(2) . . . . ?
Mn2 Mn4 O14 Mn5 -123.03(9) 2_766 . . . ?
Mn2 O4 C27 C22 89.4(3) . . . . ?
Mn2 O4 C27 C26 -92.9(3) . . . . ?
Mn3 O1 C6 C1 79.5(4) . . . . ?
Mn3 O1 C6 C5 -103.7(3) . . . . ?
Mn3 O17 C113 N2 -158.0(2) . . . . ?
Mn5 O16 C110 N1 -166.1(3) . . . . ?
Mn5 O20 C122 N5 -168.4(4) . . . . ?
Mn6 O5 C53 C48 -92.6(3) . . . . ?
Mn6 O5 C53 C52 91.5(3) . . . . ?
Mn6 O6 C60 C55 -91.5(3) . . . . ?
Mn6 O6 C60 C59 91.3(3) . . . . ?
Mn6 O7 C67 C62 -91.3(3) . . . . ?
Mn6 O7 C67 C66 91.5(3) . . . . ?
Mn6 O8 C74 C69 -90.9(3) . . . . ?
Mn6 O8 C74 C73 92.3(3) . . . . ?
O1 Mn1 O2 C13 94.7(2) . . . . ?
O3 Mn1 O2 C13 -92.3(2) . . . . ?
O4 Mn2 O12 Mn4 179.61(6) . . . 2_766 ?
O9 Mn1 O2 C13 174.5(2) . . . . ?
O10 Mn2 O12 Mn4 84.45(8) . . . 2_766 ?
O10 Mn4 O14 Mn5 90.43(11) . . . . ?
O11 Mn2 O12 Mn4 -89.54(9) . . . 2_766 ?
O12 Mn4 O14 Mn5 -86.08(11) 2_766 . . . ?
O13 Mn2 O12 Mn4 2.41(6) . . . 2_766 ?
O13 Mn4 O14 Mn5 -172.04(8) 2_766 . . . ?
O15 Mn4 O14 Mn5 8.48(8) . . . . ?
O18 Mn1 O2 C13 2.0(2) . . . . ?
C1 C2 C3 C4 -0.1(5) . . . . ?
C1 C2 C3 C29 178.9(3) . . . . ?
C2 C1 C6 O1 178.1(3) . . . . ?
C2 C1 C6 C5 1.3(4) . . . . ?
C2 C1 C28 C26 -81.4(3) . . . . ?
C2 C3 C4 C5 1.4(5) . . . . ?
C2 C3 C29 C30 58.8(4) . . . . ?
C2 C3 C29 C31 -60.0(4) . . . . ?
C2 C3 C29 C32 179.9(3) . . . . ?
C3 C4 C5 C6 -1.3(5) . . . . ?
C3 C4 C5 C7 179.9(3) . . . . ?
C4 C3 C29 C30 -122.3(4) . . . . ?
C4 C3 C29 C31 118.9(4) . . . . ?
C4 C3 C29 C32 -1.2(5) . . . . ?
C4 C5 C6 O1 -176.9(3) . . . . ?
C4 C5 C6 C1 -0.1(4) . . . . ?
C4 C5 C7 C8 82.4(3) . . . . ?
C5 C7 C8 C9 -95.3(3) . . . . ?
C5 C7 C8 C13 83.9(3) . . . . ?
C6 C1 C2 C3 -1.2(5) . . . . ?
C6 C1 C28 C26 95.1(3) . . . . ?
C6 C5 C7 C8 -96.4(3) . . . . ?
C7 C5 C6 O1 1.9(4) . . . . ?
C7 C5 C6 C1 178.7(3) . . . . ?
C7 C8 C9 C10 176.3(3) . . . . ?
C7 C8 C13 O2 7.1(4) . . . . ?
C7 C8 C13 C12 -174.9(3) . . . . ?
C8 C9 C10 C11 0.9(5) . . . . ?
C8 C9 C10 C33 180.0(3) . . . . ?
C9 C8 C13 O2 -173.6(3) . . . . ?
C9 C8 C13 C12 4.4(4) . . . . ?
C9 C10 C11 C12 -0.4(5) . . . . ?
C9 C10 C33 C35 54.9(6) . . . . ?
C9 C10 C33 C37 -67.1(5) . . . . ?
C9 C10 C33 C39 179.1(4) . . . . ?
C9 C10 C33 C34 115.6(5) . . . . ?
C9 C10 C33 C36 0.5(6) . . . . ?
C9 C10 C33 C38 -121.3(5) . . . . ?
C10 C11 C12 C13 1.8(5) . . . . ?
C10 C11 C12 C14 -175.8(3) . . . . ?
C11 C10 C33 C35 -126.1(5) . . . . ?
C11 C10 C33 C37 111.9(5) . . . . ?
C11 C10 C33 C39 -1.9(6) . . . . ?
C11 C10 C33 C34 -65.3(5) . . . . ?
C11 C10 C33 C36 179.6(4) . . . . ?
C11 C10 C33 C38 57.7(6) . . . . ?
C11 C12 C13 O2 174.1(3) . . . . ?
C11 C12 C13 C8 -3.9(4) . . . . ?
C11 C12 C14 C15 92.4(3) . . . . ?
C12 C14 C15 C16 -83.4(3) . . . . ?
C12 C14 C15 C20 94.6(3) . . . . ?
C13 C8 C9 C10 -3.0(5) . . . . ?
C13 C12 C14 C15 -85.3(3) . . . . ?
C14 C12 C13 O2 -8.1(4) . . . . ?
C14 C12 C13 C8 173.9(3) . . . . ?
C14 C15 C16 C17 178.7(3) . . . . ?
C14 C15 C20 O3 2.6(4) . . . . ?
C14 C15 C20 C19 -177.0(3) . . . . ?
C15 C16 C17 C18 -1.5(5) . . . . ?
C15 C16 C17 C40 177.0(3) . . . . ?
C16 C15 C20 O3 -179.3(2) . . . . ?
C16 C15 C20 C19 1.1(4) . . . . ?
C16 C17 C18 C19 0.7(5) . . . . ?
C16 C17 C40 C41 57.3(4) . . . . ?
C16 C17 C40 C42 -62.2(4) . . . . ?
C16 C17 C40 C43 174.5(3) . . . . ?
C17 C18 C19 C20 0.8(5) . . . . ?
C17 C18 C19 C21 -178.7(3) . . . . ?
C18 C17 C40 C41 -124.4(4) . . . . ?
C18 C17 C40 C42 116.2(4) . . . . ?
C18 C17 C40 C43 -7.1(5) . . . . ?
C18 C19 C20 O3 178.7(3) . . . . ?
C18 C19 C20 C15 -1.7(4) . . . . ?
C18 C19 C21 C22 88.2(4) . . . . ?
C19 C21 C22 C23 -90.6(4) . . . . ?
C19 C21 C22 C27 85.7(4) . . . . ?
C20 C15 C16 C17 0.6(4) . . . . ?
C20 C19 C21 C22 -91.3(3) . . . . ?
C21 C19 C20 O3 -1.8(4) . . . . ?
C21 C19 C20 C15 177.8(3) . . . . ?
C21 C22 C23 C24 174.4(3) . . . . ?
C21 C22 C27 O4 4.6(4) . . . . ?
C21 C22 C27 C26 -173.1(3) . . . . ?
C22 C23 C24 C25 -0.1(5) . . . . ?
C22 C23 C24 C44 177.1(3) . . . . ?
C23 C22 C27 O4 -179.0(3) . . . . ?
C23 C22 C27 C26 3.3(4) . . . . ?
C23 C24 C25 C26 1.0(5) . . . . ?
C23 C24 C44 C45 26.1(5) . . . . ?
C23 C24 C44 C46 -93.2(5) . . . . ?
C23 C24 C44 C47 142.7(5) . . . . ?
C24 C25 C26 C27 0.3(5) . . . . ?
C24 C25 C26 C28 -175.8(3) . . . . ?
C25 C24 C44 C45 -156.8(4) . . . . ?
C25 C24 C44 C46 83.9(5) . . . . ?
C25 C24 C44 C47 -40.2(6) . . . . ?
C25 C26 C27 O4 179.8(3) . . . . ?
C25 C26 C27 C22 -2.5(4) . . . . ?
C25 C26 C28 C1 87.0(3) . . . . ?
C27 C22 C23 C24 -2.0(5) . . . . ?
C27 C26 C28 C1 -88.9(3) . . . . ?
C28 C1 C2 C3 175.3(3) . . . . ?
C28 C1 C6 O1 1.7(4) . . . . ?
C28 C1 C6 C5 -175.2(3) . . . . ?
C28 C26 C27 O4 -4.1(4) . . . . ?
C28 C26 C27 C22 173.6(3) . . . . ?
C29 C3 C4 C5 -177.5(3) . . . . ?
C33 C10 C11 C12 -179.4(3) . . . . ?
C40 C17 C18 C19 -177.7(3) . . . . ?
C44 C24 C25 C26 -176.2(3) . . . . ?
C48 C49 C50 C51 2.9(5) . . . . ?
C48 C49 C50 C76 -177.0(3) . . . . ?
C49 C48 C53 O5 -179.4(3) . . . . ?
C49 C48 C53 C52 -3.4(4) . . . . ?
C49 C48 C75 C73 -86.3(4) . . . . ?
C49 C50 C51 C52 -2.5(5) . . . . ?
C49 C50 C76 C78 51.7(6) . . . . ?
C49 C50 C76 C80 -58.9(6) . . . . ?
C49 C50 C76 C82 177.4(5) . . . . ?
C49 C50 C76 C77 129.6(5) . . . . ?
C49 C50 C76 C79 8.9(7) . . . . ?
C49 C50 C76 C81 -124.5(5) . . . . ?
C50 C51 C52 C53 -0.9(5) . . . . ?
C50 C51 C52 C54 -175.8(3) . . . . ?
C51 C50 C76 C78 -128.2(5) . . . . ?
C51 C50 C76 C80 121.2(5) . . . . ?
C51 C50 C76 C82 -2.5(7) . . . . ?
C51 C50 C76 C77 -50.3(6) . . . . ?
C51 C50 C76 C79 -171.0(5) . . . . ?
C51 C50 C76 C81 55.6(6) . . . . ?
C51 C52 C53 O5 179.8(2) . . . . ?
C51 C52 C53 C48 3.9(4) . . . . ?
C51 C52 C54 C55 83.8(3) . . . . ?
C52 C54 C55 C56 -84.5(3) . . . . ?
C52 C54 C55 C60 90.7(3) . . . . ?
C53 C48 C49 C50 0.0(5) . . . . ?
C53 C48 C75 C73 89.9(3) . . . . ?
C53 C52 C54 C55 -91.0(3) . . . . ?
C54 C52 C53 O5 -5.3(4) . . . . ?
C54 C52 C53 C48 178.7(3) . . . . ?
C54 C55 C56 C57 176.3(3) . . . . ?
C54 C55 C60 O6 5.6(4) . . . . ?
C54 C55 C60 C59 -177.2(3) . . . . ?
C55 C56 C57 C58 0.3(5) . . . . ?
C55 C56 C57 C83 179.8(3) . . . . ?
C56 C55 C60 O6 -179.2(3) . . . . ?
C56 C55 C60 C59 -2.0(4) . . . . ?
C56 C57 C58 C59 -0.6(5) . . . . ?
C56 C57 C83 C84 -0.6(5) . . . . ?
C56 C57 C83 C85 -119.4(4) . . . . ?
C56 C57 C83 C86 122.1(4) . . . . ?
C57 C58 C59 C60 -0.4(5) . . . . ?
C57 C58 C59 C61 -175.6(3) . . . . ?
C58 C57 C83 C84 179.0(4) . . . . ?
C58 C57 C83 C85 60.2(5) . . . . ?
C58 C57 C83 C86 -58.4(5) . . . . ?
C58 C59 C60 O6 178.9(3) . . . . ?
C58 C59 C60 C55 1.7(4) . . . . ?
C58 C59 C61 C62 86.4(3) . . . . ?
C59 C61 C62 C63 -89.0(3) . . . . ?
C59 C61 C62 C67 89.1(3) . . . . ?
C60 C55 C56 C57 1.0(5) . . . . ?
C60 C59 C61 C62 -88.7(3) . . . . ?
C61 C59 C60 O6 -6.0(4) . . . . ?
C61 C59 C60 C55 176.7(3) . . . . ?
C61 C62 C63 C64 179.3(3) . . . . ?
C61 C62 C67 O7 3.4(4) . . . . ?
C61 C62 C67 C66 -179.5(3) . . . . ?
C62 C63 C64 C65 -0.6(5) . . . . ?
C62 C63 C64 C87 179.7(4) . . . . ?
C63 C62 C67 O7 -178.5(3) . . . . ?
C63 C62 C67 C66 -1.4(5) . . . . ?
C63 C64 C65 C66 0.1(6) . . . . ?
C63 C64 C87 C89 -14.5(7) . . . . ?
C63 C64 C87 C91 -132.1(6) . . . . ?
C63 C64 C87 C93 101.4(7) . . . . ?
C63 C64 C87 C88 31.5(7) . . . . ?
C63 C64 C87 C90 -93.0(7) . . . . ?
C63 C64 C87 C92 144.1(6) . . . . ?
C64 C65 C66 C67 -0.3(5) . . . . ?
C64 C65 C66 C68 -177.5(3) . . . . ?
C65 C64 C87 C89 165.8(5) . . . . ?
C65 C64 C87 C91 48.2(8) . . . . ?
C65 C64 C87 C93 -78.4(7) . . . . ?
C65 C64 C87 C88 -148.3(6) . . . . ?
C65 C64 C87 C90 87.3(7) . . . . ?
C65 C64 C87 C92 -35.7(7) . . . . ?
C65 C66 C67 O7 178.1(3) . . . . ?
C65 C66 C67 C62 0.9(5) . . . . ?
C65 C66 C68 C69 86.7(4) . . . . ?
C66 C68 C69 C70 -85.1(4) . . . . ?
C66 C68 C69 C74 89.4(4) . . . . ?
C67 C62 C63 C64 1.2(5) . . . . ?
C67 C66 C68 C69 -90.4(4) . . . . ?
C68 C66 C67 O7 -4.8(4) . . . . ?
C68 C66 C67 C62 178.1(3) . . . . ?
C68 C69 C70 C71 174.9(4) . . . . ?
C68 C69 C74 O8 7.5(5) . . . . ?
C68 C69 C74 C73 -175.8(3) . . . . ?
C69 C70 C71 C72 0.1(7) . . . . ?
C69 C70 C71 C94 175.6(4) . . . . ?
C69 C70 C71 C94A -162.0(7) . . . . ?
C70 C69 C74 O8 -177.9(3) . . . . ?
C70 C69 C74 C73 -1.2(5) . . . . ?
C70 C71 C72 C73 0.8(7) . . . . ?
C70 C71 C94 C96 49.3(7) . . . . ?
C70 C71 C94 C98 -70.0(6) . . . . ?
C70 C71 C94 C100 168.5(5) . . . . ?
C70 C71 C94A C95 115.5(11) . . . . ?
C70 C71 C94A C97 -17.3(14) . . . . ?
C70 C71 C94A C99 -130.5(9) . . . . ?
C71 C72 C73 C74 -1.8(6) . . . . ?
C71 C72 C73 C75 -176.8(4) . . . . ?
C72 C71 C94 C96 -135.2(5) . . . . ?
C72 C71 C94 C98 105.5(6) . . . . ?
C72 C71 C94 C100 -16.0(7) . . . . ?
C72 C71 C94A C95 -42.2(15) . . . . ?
C72 C71 C94A C97 -175.0(10) . . . . ?
C72 C71 C94A C99 71.8(13) . . . . ?
C72 C73 C74 O8 178.6(3) . . . . ?
C72 C73 C74 C69 1.9(5) . . . . ?
C72 C73 C75 C48 86.8(4) . . . . ?
C74 C69 C70 C71 0.2(6) . . . . ?
C74 C73 C75 C48 -88.0(4) . . . . ?
C75 C48 C49 C50 176.4(3) . . . . ?
C75 C48 C53 O5 4.3(4) . . . . ?
C75 C48 C53 C52 -179.7(3) . . . . ?
C75 C73 C74 O8 -6.4(5) . . . . ?
C75 C73 C74 C69 176.8(3) . . . . ?
C76 C50 C51 C52 177.5(3) . . . . ?
C83 C57 C58 C59 179.8(3) . . . . ?
C87 C64 C65 C66 179.8(4) . . . . ?
C111 N1 C110 O16 -178.0(4) . . . . ?
C112 N1 C110 O16 2.9(6) . . . . ?
C114 N2 C113 O17 177.2(3) . . . . ?
C115 N2 C113 O17 2.9(5) . . . . ?
C117 N3 C116 O18 -176.6(3) . . . . ?
C118 N3 C116 O18 0.2(6) . . . . ?
C94 C71 C72 C73 -175.0(4) . . . . ?
C94A C71 C72 C73 156.6(9) . . . . ?
C123 N5 C122 O20 -178.5(5) . . . . ?
C124 N5 C122 O20 5.3(8) . . . . ?
